data_1519749
loop_
_publ_author_name
'Matthews, Craig J.'
'Horton, Peter N.'
'Hursthouse, Michael B.'

_publ_section_title
;
 C86H78Mn5N46, 10(ClO4)
;
_journal_name_full 'Crystal Structure Report Archive'
_journal_page_first 1069
_journal_year 2005
_chemical_formula_sum 'C86 H78 Cl10 Mn5 N46 O40'
_chemical_formula_weight 3025.14
_space_group_IT_number 14
_symmetry_cell_setting monoclinic
_symmetry_space_group_name_Hall '-P 2yn'
_symmetry_space_group_name_H-M 'P 1 21/n 1'
_atom_sites_solution_hydrogens geom
_atom_sites_solution_primary direct
_atom_sites_solution_secondary difmap
_cell_angle_alpha 90.00
_cell_angle_beta 99.305(13)
_cell_angle_gamma 90.00
_cell_formula_units_Z 4
_cell_length_a 27.706(5)
_cell_length_b 12.9009(15)
_cell_length_c 41.680(4)
_cell_measurement_reflns_used 5323
_cell_measurement_temperature 120(2)
_cell_measurement_theta_max 27.485
_cell_measurement_theta_min 2.910
_cell_volume 14702(4)
_computing_cell_refinement 'DENZO (Otwinowski & Minor, 1997) & COLLECT (Hooft, R.W.W., 1998)'
_computing_data_collection 'COLLECT (Hooft, R.W.W., 1998)'
_computing_data_reduction 'DENZO (Otwinowski & Minor, 1997) & COLLECT (Hooft, R.W.W., 1998)'
_computing_molecular_graphics 'ORTEP3 for Windows (Farrugia, 1997)'
_computing_structure_refinement 'SHELXL-97 (Sheldrick, 1997b)'
_computing_structure_solution 'SHELXS-97 (Sheldrick, 1997a)'
_diffrn_ambient_temperature 120(2)
_diffrn_detector_area_resol_mean 9.091
_diffrn_measured_fraction_theta_full 0.388
_diffrn_measured_fraction_theta_max 0.388
_diffrn_measurement_device_type 'Bruker-Nonius 95mm CCD camera on \k-goniostat'
_diffrn_measurement_method '\f & \w scans'
_diffrn_radiation_monochromator '10cm confocal mirrors'
_diffrn_radiation_source 'Bruker-Nonius FR591 rotating anode'
_diffrn_radiation_type MoK\a
_diffrn_radiation_wavelength 0.71073
_diffrn_reflns_av_R_equivalents 0.0766
_diffrn_reflns_av_sigmaI/netI 0.1809
_diffrn_reflns_limit_h_max 22
_diffrn_reflns_limit_h_min -24
_diffrn_reflns_limit_k_max 15
_diffrn_reflns_limit_k_min -15
_diffrn_reflns_limit_l_max 48
_diffrn_reflns_limit_l_min -54
_diffrn_reflns_number 27813
_diffrn_reflns_theta_full 27.48
_diffrn_reflns_theta_max 27.48
_diffrn_reflns_theta_min 2.93
_exptl_absorpt_coefficient_mu 0.683
_exptl_absorpt_correction_T_max 0.9474
_exptl_absorpt_correction_T_min 0.8110
_exptl_absorpt_correction_type multi-scan
_exptl_absorpt_process_details 'SADABS V2.10 (Sheldrick, G.M., 2003)'
_exptl_crystal_colour 'Dark Orange'
_exptl_crystal_density_diffrn 1.367
_exptl_crystal_density_method 'not measured'
_exptl_crystal_description Sheet
_exptl_crystal_F_000 6124
_exptl_crystal_size_max 0.32
_exptl_crystal_size_mid 0.14
_exptl_crystal_size_min 0.08
_refine_diff_density_max 3.149
_refine_diff_density_min -1.188
_refine_diff_density_rms 0.143
_refine_ls_extinction_method none
_refine_ls_goodness_of_fit_ref 1.204
_refine_ls_hydrogen_treatment constr
_refine_ls_matrix_type full
_refine_ls_number_parameters 2101
_refine_ls_number_reflns 13059
_refine_ls_number_restraints 3944
_refine_ls_restrained_S_all 1.110
_refine_ls_R_factor_all 0.2093
_refine_ls_R_factor_gt 0.1350
_refine_ls_shift/su_max 0.005
_refine_ls_shift/su_mean 0.000
_refine_ls_structure_factor_coef Fsqd
_refine_ls_weighting_details 'calc w=1/[\s^2^(Fo^2^)+(0.2000P)^2^+0.0000P] where P=(Fo^2^+2Fc^2^)/3'
_refine_ls_weighting_scheme calc
_refine_ls_wR_factor_gt 0.3572
_refine_ls_wR_factor_ref 0.3912
_reflns_number_gt 5745
_reflns_number_total 13059
_reflns_threshold_expression >2sigma(I)
_cod_data_source_file eCrystal-1069.cif
_cod_data_source_block 2005src0319sq
_cod_depositor_comments
;
Citation :
Matthews, Craig J. and Horton, Peter N. and Hursthouse, Michael B. (2005) 
University of Southampton, Crystal Structure Report Archive. 
(doi:10.5258/ecrystals/1069)

More at:
http://ecrystals.chem.soton.ac.uk/1069/
;
_cod_original_sg_symbol_H-M P2(1)/n
_cod_database_code 1519749

loop_
_symmetry_equiv_pos_as_xyz
'x, y, z'
'-x+1/2, y+1/2, -z+1/2'
'-x, -y, -z'
'x-1/2, -y-1/2, z-1/2'

loop_
_atom_site_label
_atom_site_type_symbol
_atom_site_fract_x
_atom_site_fract_y
_atom_site_fract_z
_atom_site_U_iso_or_equiv
_atom_site_adp_type
_atom_site_occupancy
_atom_site_symmetry_multiplicity
_atom_site_calc_flag
_atom_site_refinement_flags
_atom_site_disorder_assembly
_atom_site_disorder_group
Mn1 Mn 0.55189(10) 0.96856(18) 0.23007(5) 0.0453(9) Uani 1 1 d . . .
Mn2 Mn 0.61903(10) 0.93988(17) 0.13719(5) 0.0427(9) Uani 1 1 d . . .
Mn3 Mn 0.70162(10) 0.90969(18) 0.04988(6) 0.0456(9) Uani 1 1 d . . .
Mn4 Mn 0.79194(11) 0.87208(19) -0.03404(6) 0.0504(9) Uani 1 1 d . . .
Mn5 Mn 0.88827(11) 0.8193(2) -0.10972(6) 0.0599(10) Uani 1 1 d . . .
C1 C 0.5811(6) 0.8858(12) 0.3031(3) 0.054(4) Uani 1 1 d DU . .
H1 H 0.6063 0.9361 0.3039 0.065 Uiso 1 1 calc R . .
C2 C 0.5765(7) 0.8279(13) 0.3313(3) 0.068(4) Uani 1 1 d DU . .
H2 H 0.5980 0.8390 0.3512 0.082 Uiso 1 1 calc R . .
C3 C 0.5423(7) 0.7600(14) 0.3291(4) 0.077(4) Uani 1 1 d DU . .
H3 H 0.5397 0.7184 0.3475 0.092 Uiso 1 1 calc R . .
C4 C 0.5097(6) 0.7452(13) 0.3015(3) 0.073(4) Uani 1 1 d DU . .
H4 H 0.4840 0.6960 0.3009 0.087 Uiso 1 1 calc R . .
C5 C 0.5145(7) 0.8027(13) 0.2744(3) 0.061(3) Uani 1 1 d DU . .
C6 C 0.4848(6) 0.7828(12) 0.2401(3) 0.053(3) Uani 1 1 d DU . .
C7 C 0.4485(6) 0.7114(13) 0.2330(3) 0.060(4) Uani 1 1 d DU . .
H7 H 0.4416 0.6653 0.2495 0.072 Uiso 1 1 calc R . .
C8 C 0.4230(6) 0.7054(13) 0.2038(3) 0.069(4) Uani 1 1 d DU . .
H8 H 0.3946 0.6631 0.2000 0.083 Uiso 1 1 calc R . .
C9 C 0.4375(6) 0.7613(13) 0.1783(4) 0.066(4) Uani 1 1 d DU . .
H9 H 0.4223 0.7511 0.1565 0.079 Uiso 1 1 calc R . .
C10 C 0.4755(6) 0.8331(12) 0.1864(3) 0.050(3) Uani 1 1 d DU . .
C11 C 0.4971(6) 0.8983(12) 0.1626(3) 0.052(4) Uani 1 1 d DU . .
C12 C 0.5603(5) 1.1225(11) 0.1642(3) 0.041(3) Uani 1 1 d DU . .
C13 C 0.6034(5) 1.1717(10) 0.1518(3) 0.038(3) Uani 1 1 d DU . .
C14 C 0.6127(5) 1.2746(9) 0.1533(3) 0.041(4) Uani 1 1 d DU . .
H14 H 0.5892 1.3198 0.1601 0.050 Uiso 1 1 calc R . .
C15 C 0.6539(5) 1.3151(10) 0.1455(4) 0.049(4) Uani 1 1 d DU . .
H15 H 0.6597 1.3876 0.1467 0.059 Uiso 1 1 calc R . .
C16 C 0.6883(5) 1.2466(9) 0.1354(3) 0.044(4) Uani 1 1 d DU . .
H16 H 0.7179 1.2723 0.1297 0.053 Uiso 1 1 calc R . .
C17 C 0.6783(5) 1.1427(10) 0.1340(3) 0.039(3) Uani 1 1 d DU . .
C18 C 0.7095(6) 1.0592(10) 0.1227(3) 0.038(3) Uani 1 1 d DU . .
C19 C 0.7213(6) 0.8010(10) 0.1191(3) 0.043(3) Uani 1 1 d DU . .
C20 C 0.7235(7) 0.7181(10) 0.0939(3) 0.050(3) Uani 1 1 d DU . .
C21 C 0.7316(6) 0.6138(9) 0.1041(3) 0.054(4) Uani 1 1 d DU . .
H21 H 0.7382 0.5938 0.1263 0.065 Uiso 1 1 calc R . .
C22 C 0.7292(7) 0.5445(11) 0.0789(3) 0.064(4) Uani 1 1 d DU . .
H22 H 0.7317 0.4727 0.0840 0.077 Uiso 1 1 calc R . .
C23 C 0.7232(7) 0.5731(10) 0.0468(3) 0.059(4) Uani 1 1 d DU . .
H23 H 0.7236 0.5229 0.0302 0.070 Uiso 1 1 calc R . .
C24 C 0.7167(6) 0.6761(10) 0.0395(3) 0.047(3) Uani 1 1 d DU . .
C25 C 0.7098(6) 0.7172(10) 0.0057(3) 0.050(3) Uani 1 1 d DU . .
C26 C 0.6832(6) 0.9345(12) -0.0378(3) 0.042(4) Uani 1 1 d DU . .
C27 C 0.6994(6) 0.9988(11) -0.0636(3) 0.044(3) Uani 1 1 d DU . .
C28 C 0.6701(6) 1.0687(11) -0.0835(3) 0.044(4) Uani 1 1 d DU . .
H28 H 0.6362 1.0771 -0.0833 0.053 Uiso 1 1 calc R . .
C29 C 0.6954(6) 1.1243(12) -0.1037(3) 0.046(4) Uani 1 1 d DU . .
H29 H 0.6779 1.1756 -0.1172 0.055 Uiso 1 1 calc R . .
C30 C 0.7422(5) 1.1116(12) -0.1056(4) 0.048(4) Uani 1 1 d DU . .
H30 H 0.7571 1.1510 -0.1206 0.058 Uiso 1 1 calc R . .
C31 C 0.7681(5) 1.0431(11) -0.0862(3) 0.042(3) Uani 1 1 d DU . .
C32 C 0.8204(5) 1.0203(11) -0.0866(3) 0.044(3) Uani 1 1 d DU . .
C33 C 0.9194(6) 0.9081(12) -0.0423(4) 0.049(4) Uani 1 1 d DU . .
C34 C 0.9612(6) 0.8398(12) -0.0451(4) 0.054(3) Uani 1 1 d DU . .
C35 C 1.0027(6) 0.8253(13) -0.0226(4) 0.059(4) Uani 1 1 d DU . .
H35 H 1.0083 0.8645 -0.0030 0.071 Uiso 1 1 calc R . .
C36 C 1.0367(6) 0.7506(13) -0.0294(4) 0.062(4) Uani 1 1 d DU . .
H36 H 1.0674 0.7433 -0.0157 0.074 Uiso 1 1 calc R . .
C37 C 1.0250(6) 0.6908(13) -0.0552(4) 0.065(4) Uani 1 1 d DU . .
H37 H 1.0471 0.6384 -0.0597 0.078 Uiso 1 1 calc R . .
C38 C 0.9809(6) 0.7040(14) -0.0757(4) 0.072(4) Uani 1 1 d DU . .
C39 C 0.9698(7) 0.6493(15) -0.1085(4) 0.087(4) Uani 1 1 d DU . .
C40 C 0.9964(7) 0.5654(15) -0.1169(4) 0.102(5) Uani 1 1 d DU . .
H40 H 1.0235 0.5384 -0.1024 0.122 Uiso 1 1 calc R . .
C41 C 0.9820(8) 0.5243(17) -0.1462(5) 0.116(5) Uani 1 1 d DU . .
H41 H 1.0002 0.4680 -0.1528 0.139 Uiso 1 1 calc R . .
C42 C 0.9423(8) 0.5590(18) -0.1674(5) 0.118(5) Uani 1 1 d DU . .
H42 H 0.9339 0.5323 -0.1888 0.141 Uiso 1 1 calc R . .
C43 C 0.9147(8) 0.6383(17) -0.1549(5) 0.110(5) Uani 1 1 d DU . .
H43 H 0.8839 0.6578 -0.1669 0.133 Uiso 1 1 calc R . .
N1 N 0.5515(5) 0.8709(10) 0.2763(2) 0.051(3) Uani 1 1 d DU . .
N2 N 0.4968(5) 0.8441(9) 0.2177(3) 0.051(3) Uani 1 1 d DU . .
N3 N 0.4857(5) 0.8737(10) 0.1312(3) 0.060(4) Uani 1 1 d DU . .
H3A H 0.4965 0.9121 0.1164 0.072 Uiso 1 1 calc R . .
H3B H 0.4674 0.8190 0.1253 0.072 Uiso 1 1 calc R . .
N4 N 0.5229(5) 0.9740(9) 0.1757(2) 0.044(3) Uani 1 1 d DU . .
N5 N 0.5534(4) 1.0224(8) 0.1555(3) 0.048(3) Uani 1 1 d DU . .
N6 N 0.5328(4) 1.1774(8) 0.1804(2) 0.036(4) Uani 1 1 d DU . .
H6A H 0.5070 1.1491 0.1867 0.043 Uiso 1 1 calc R . .
H6B H 0.5401 1.2426 0.1851 0.043 Uiso 1 1 calc R . .
N7 N 0.6351(4) 1.1086(8) 0.1423(3) 0.042(3) Uani 1 1 d DU . .
N8 N 0.7471(4) 1.0885(8) 0.1094(3) 0.045(4) Uani 1 1 d DU . .
H8A H 0.7639 1.0423 0.1002 0.054 Uiso 1 1 calc R . .
H8B H 0.7555 1.1542 0.1096 0.054 Uiso 1 1 calc R . .
N9 N 0.6932(4) 0.9644(8) 0.1239(3) 0.040(3) Uani 1 1 d DU . .
N10 N 0.7173(5) 0.8938(8) 0.1060(2) 0.038(3) Uani 1 1 d DU . .
N11 N 0.7176(5) 0.7794(8) 0.1489(2) 0.052(4) Uani 1 1 d DU . .
H11A H 0.7120 0.8291 0.1623 0.062 Uiso 1 1 calc R . .
H11B H 0.7208 0.7149 0.1558 0.062 Uiso 1 1 calc R . .
N12 N 0.7173(5) 0.7437(8) 0.0636(3) 0.050(3) Uani 1 1 d DU . .
N13 N 0.7172(5) 0.6573(8) -0.0188(2) 0.049(4) Uani 1 1 d DU . .
H13A H 0.7169 0.6843 -0.0382 0.059 Uiso 1 1 calc R . .
H13B H 0.7225 0.5906 -0.0157 0.059 Uiso 1 1 calc R . .
N14 N 0.7017(5) 0.8161(8) 0.0036(2) 0.047(3) Uani 1 1 d DU . .
N15 N 0.7109(4) 0.8584(9) -0.0253(3) 0.050(3) Uani 1 1 d DU . .
N16 N 0.6395(5) 0.9592(10) -0.0284(3) 0.060(4) Uani 1 1 d DU . .
H16A H 0.6287 0.9228 -0.0132 0.071 Uiso 1 1 calc R . .
H16B H 0.6221 1.0115 -0.0377 0.071 Uiso 1 1 calc R . .
N17 N 0.7473(4) 0.9901(9) -0.0658(3) 0.040(3) Uani 1 1 d DU . .
N18 N 0.8439(5) 1.0570(10) -0.1093(3) 0.054(4) Uani 1 1 d DU . .
H18A H 0.8756 1.0470 -0.1079 0.065 Uiso 1 1 calc R . .
H18B H 0.8278 1.0914 -0.1259 0.065 Uiso 1 1 calc R . .
N19 N 0.8429(4) 0.9677(9) -0.0610(3) 0.046(3) Uani 1 1 d DU . .
N20 N 0.8865(5) 0.9274(9) -0.0676(3) 0.052(3) Uani 1 1 d DU . .
N21 N 0.9168(5) 0.9569(10) -0.0121(3) 0.072(5) Uani 1 1 d DU . .
H21A H 0.8928 1.0003 -0.0104 0.087 Uiso 1 1 calc R . .
H21B H 0.9391 0.9437 0.0050 0.087 Uiso 1 1 calc R . .
N22 N 0.9519(5) 0.7841(10) -0.0717(3) 0.057(3) Uani 1 1 d DU . .
N23 N 0.9309(6) 0.6849(12) -0.1272(4) 0.093(4) Uani 1 1 d DU . .
C51 C 0.4608(6) 1.0758(13) 0.2560(4) 0.064(4) Uani 1 1 d DU . .
H51 H 0.4431 1.0250 0.2423 0.077 Uiso 1 1 calc R . .
C52 C 0.4364(6) 1.1395(13) 0.2759(4) 0.071(4) Uani 1 1 d DU . .
H52 H 0.4025 1.1309 0.2765 0.085 Uiso 1 1 calc R . .
C53 C 0.4615(6) 1.2089(13) 0.2931(4) 0.071(4) Uani 1 1 d DU . .
H53 H 0.4449 1.2595 0.3038 0.085 Uiso 1 1 calc R . .
C54 C 0.5112(6) 1.2128(12) 0.2967(4) 0.069(4) Uani 1 1 d DU . .
H54 H 0.5296 1.2529 0.3135 0.083 Uiso 1 1 calc R . .
C55 C 0.5343(6) 1.1573(12) 0.2754(4) 0.058(4) Uani 1 1 d DU . .
C56 C 0.5890(5) 1.1628(12) 0.2714(4) 0.058(4) Uani 1 1 d DU . .
C57 C 0.6227(6) 1.2286(12) 0.2878(4) 0.065(4) Uani 1 1 d DU . .
H57 H 0.6124 1.2798 0.3016 0.077 Uiso 1 1 calc R . .
C58 C 0.6687(6) 1.2228(13) 0.2849(4) 0.067(4) Uani 1 1 d DU . .
H58 H 0.6914 1.2692 0.2970 0.080 Uiso 1 1 calc R . .
C59 C 0.6855(6) 1.1502(12) 0.2646(4) 0.063(4) Uani 1 1 d DU . .
H59 H 0.7191 1.1441 0.2629 0.076 Uiso 1 1 calc R . .
C60 C 0.6498(6) 1.0865(12) 0.2468(3) 0.053(4) Uani 1 1 d DU . .
C61 C 0.6593(6) 1.0048(12) 0.2230(3) 0.047(4) Uani 1 1 d DU . .
C62 C 0.6096(6) 0.7793(10) 0.1928(3) 0.038(3) Uani 1 1 d DU . .
C63 C 0.5967(6) 0.7197(10) 0.1615(3) 0.038(3) Uani 1 1 d DU . .
C64 C 0.5801(6) 0.6215(9) 0.1591(3) 0.043(4) Uani 1 1 d DU . .
H64 H 0.5762 0.5864 0.1786 0.051 Uiso 1 1 calc R . .
C65 C 0.5689(6) 0.5703(10) 0.1307(3) 0.046(4) Uani 1 1 d DU . .
H65 H 0.5591 0.4996 0.1302 0.056 Uiso 1 1 calc R . .
C66 C 0.5721(6) 0.6256(9) 0.1018(3) 0.047(4) Uani 1 1 d DU . .
H66 H 0.5625 0.5948 0.0810 0.057 Uiso 1 1 calc R . .
C67 C 0.5897(6) 0.7251(10) 0.1049(3) 0.042(3) Uani 1 1 d DU . .
C68 C 0.5989(6) 0.7928(10) 0.0772(3) 0.044(3) Uani 1 1 d DU . .
C69 C 0.6094(6) 1.0440(11) 0.0583(3) 0.041(3) Uani 1 1 d DU . .
C70 C 0.6436(5) 1.1127(10) 0.0432(3) 0.042(3) Uani 1 1 d DU . .
C71 C 0.6325(5) 1.2194(9) 0.0386(3) 0.044(4) Uani 1 1 d DU . .
H71 H 0.6021 1.2481 0.0420 0.053 Uiso 1 1 calc R . .
C72 C 0.6685(6) 1.2782(11) 0.0288(4) 0.050(4) Uani 1 1 d DU . .
H72 H 0.6641 1.3512 0.0273 0.060 Uiso 1 1 calc R . .
C73 C 0.7108(5) 1.2367(10) 0.0210(4) 0.051(4) Uani 1 1 d DU . .
H73 H 0.7338 1.2782 0.0121 0.061 Uiso 1 1 calc R . .
C74 C 0.7184(5) 1.1331(10) 0.0265(4) 0.045(3) Uani 1 1 d DU . .
C75 C 0.7635(5) 1.0785(10) 0.0203(4) 0.038(3) Uani 1 1 d DU . .
C76 C 0.8235(7) 0.8562(11) 0.0404(4) 0.060(4) Uani 1 1 d DU . .
C77 C 0.8454(5) 0.7620(11) 0.0283(3) 0.072(4) Uani 1 1 d DU . .
C78 C 0.8676(6) 0.6835(10) 0.0485(4) 0.103(4) Uani 1 1 d DU . .
H78 H 0.8745 0.6872 0.0716 0.124 Uiso 1 1 calc R . .
C79 C 0.8783(5) 0.5999(12) 0.0304(4) 0.119(5) Uani 1 1 d DU . .
H79 H 0.8934 0.5423 0.0421 0.143 Uiso 1 1 calc R . .
C80 C 0.8698(6) 0.5911(11) -0.0014(3) 0.106(5) Uani 1 1 d DU . .
H80 H 0.8787 0.5299 -0.0117 0.127 Uiso 1 1 calc R . .
C81 C 0.8486(5) 0.6691(11) -0.0188(3) 0.074(4) Uani 1 1 d DU . .
C82 C 0.8407(7) 0.6696(12) -0.0548(3) 0.057(4) Uani 1 1 d DU . .
C83 C 0.7803(6) 0.7800(13) -0.1214(4) 0.057(4) Uani 1 1 d DU . .
C84 C 0.7872(6) 0.8163(14) -0.1539(4) 0.067(4) Uani 1 1 d DU . .
C85 C 0.7533(6) 0.8162(15) -0.1818(4) 0.081(4) Uani 1 1 d DU . .
H85 H 0.7208 0.7925 -0.1817 0.098 Uiso 1 1 calc R . .
C86 C 0.7680(7) 0.8524(16) -0.2106(4) 0.085(5) Uani 1 1 d DU . .
H86 H 0.7463 0.8505 -0.2307 0.102 Uiso 1 1 calc R . .
C87 C 0.8131(6) 0.8891(15) -0.2089(4) 0.081(4) Uani 1 1 d DU . .
H87 H 0.8232 0.9166 -0.2279 0.098 Uiso 1 1 calc R . .
C88 C 0.8455(6) 0.8882(15) -0.1800(4) 0.072(4) Uani 1 1 d DU . .
C89 C 0.8976(6) 0.9300(15) -0.1761(4) 0.070(4) Uani 1 1 d DU . .
C90 C 0.9181(6) 0.9765(13) -0.2006(4) 0.073(4) Uani 1 1 d DU . .
H90 H 0.9007 0.9796 -0.2222 0.088 Uiso 1 1 calc R . .
C91 C 0.9628(7) 1.0169(15) -0.1932(4) 0.081(4) Uani 1 1 d DU . .
H91 H 0.9756 1.0555 -0.2093 0.097 Uiso 1 1 calc R . .
C92 C 0.9910(7) 1.0048(16) -0.1633(4) 0.090(5) Uani 1 1 d DU . .
H92 H 1.0239 1.0278 -0.1585 0.108 Uiso 1 1 calc R . .
C93 C 0.9667(7) 0.9546(16) -0.1398(4) 0.087(5) Uani 1 1 d DU . .
H93 H 0.9829 0.9503 -0.1179 0.104 Uiso 1 1 calc R . .
N51 N 0.5072(5) 1.0871(10) 0.2564(3) 0.052(4) Uani 1 1 d DU . .
N52 N 0.6030(4) 1.0918(9) 0.2525(3) 0.054(3) Uani 1 1 d DU . .
N53 N 0.7002(5) 1.0150(8) 0.2099(3) 0.052(4) Uani 1 1 d DU . .
H53A H 0.7061 0.9721 0.1946 0.062 Uiso 1 1 calc R . .
H53B H 0.7212 1.0647 0.2167 0.062 Uiso 1 1 calc R . .
N54 N 0.6246(4) 0.9379(9) 0.2165(2) 0.043(3) Uani 1 1 d DU . .
N55 N 0.6273(5) 0.8754(8) 0.1888(2) 0.039(3) Uani 1 1 d DU . .
N56 N 0.6036(5) 0.7384(8) 0.2203(2) 0.044(4) Uani 1 1 d DU . .
H56A H 0.6114 0.7738 0.2384 0.053 Uiso 1 1 calc R . .
H56B H 0.5918 0.6752 0.2208 0.053 Uiso 1 1 calc R . .
N57 N 0.6009(5) 0.7702(8) 0.1349(2) 0.037(3) Uani 1 1 d DU . .
N58 N 0.6027(4) 0.7469(8) 0.0499(2) 0.036(4) Uani 1 1 d DU . .
H58A H 0.6094 0.7834 0.0334 0.043 Uiso 1 1 calc R . .
H58B H 0.5987 0.6794 0.0481 0.043 Uiso 1 1 calc R . .
N59 N 0.6038(5) 0.8911(8) 0.0838(2) 0.043(3) Uani 1 1 d DU . .
N60 N 0.6252(4) 0.9484(8) 0.0608(3) 0.040(3) Uani 1 1 d DU . .
N61 N 0.5703(4) 1.0773(8) 0.0681(3) 0.043(4) Uani 1 1 d DU . .
H61A H 0.5519 1.0344 0.0773 0.051 Uiso 1 1 calc R . .
H61B H 0.5619 1.1430 0.0656 0.051 Uiso 1 1 calc R . .
N62 N 0.6849(4) 1.0759(8) 0.0375(3) 0.044(3) Uani 1 1 d DU . .
N63 N 0.7911(5) 1.1172(9) 0.0003(3) 0.054(4) Uani 1 1 d DU . .
H63A H 0.8144 1.0792 -0.0058 0.065 Uiso 1 1 calc R . .
H63B H 0.7862 1.1810 -0.0070 0.065 Uiso 1 1 calc R . .
N64 N 0.7677(4) 0.9860(8) 0.0323(3) 0.039(3) Uani 1 1 d DU . .
N65 N 0.8011(5) 0.9241(8) 0.0200(3) 0.049(3) Uani 1 1 d DU . .
N66 N 0.8228(4) 0.8625(8) 0.0730(3) 0.045(4) Uani 1 1 d DU . .
H66A H 0.8069 0.9134 0.0808 0.054 Uiso 1 1 calc R . .
H66B H 0.8382 0.8158 0.0863 0.054 Uiso 1 1 calc R . .
N67 N 0.8367(5) 0.7514(9) -0.0042(3) 0.065(3) Uani 1 1 d DU . .
N68 N 0.8631(5) 0.6021(10) -0.0712(3) 0.062(4) Uani 1 1 d DU . .
H68A H 0.8581 0.6036 -0.0926 0.075 Uiso 1 1 calc R . .
H68B H 0.8829 0.5556 -0.0607 0.075 Uiso 1 1 calc R . .
N69 N 0.8100(5) 0.7431(9) -0.0681(3) 0.056(3) Uani 1 1 d DU . .
N70 N 0.8178(5) 0.7590(9) -0.0994(3) 0.052(3) Uani 1 1 d DU . .
N71 N 0.7314(5) 0.7671(10) -0.1159(3) 0.061(4) Uani 1 1 d DU . .
H71A H 0.7256 0.7441 -0.0970 0.074 Uiso 1 1 calc R . .
H71B H 0.7069 0.7820 -0.1314 0.074 Uiso 1 1 calc R . .
N72 N 0.8324(5) 0.8481(11) -0.1532(3) 0.065(4) Uani 1 1 d DU . .
N73 N 0.9229(5) 0.9142(13) -0.1473(3) 0.082(4) Uani 1 1 d DU . .
O1 O 0.4780(4) 0.9507(6) 0.06430(19) 0.075(4) Uani 1 1 d DU . .
O2 O 0.4929(4) 0.7783(6) 0.0492(2) 0.084(4) Uani 1 1 d DU . .
O3 O 0.4698(4) 0.9069(7) 0.00906(16) 0.066(4) Uani 1 1 d DU . .
O4 O 0.4126(3) 0.8463(7) 0.0406(2) 0.068(4) Uani 1 1 d DU . .
Cl1 Cl 0.4639(2) 0.8691(4) 0.04048(10) 0.0604(16) Uani 1 1 d DU . .
O11 O 0.4330(6) 0.1248(18) 0.1874(5) 0.078(5) Uani 0.69(3) 1 d PDU A 1
O12 O 0.3849(8) -0.0036(13) 0.1552(5) 0.089(5) Uani 0.69(3) 1 d PDU A 1
O13 O 0.3603(8) 0.0620(18) 0.2027(4) 0.089(5) Uani 0.69(3) 1 d PDU A 1
O14 O 0.3589(7) 0.1713(15) 0.1569(5) 0.102(6) Uani 0.69(3) 1 d PDU A 1
Cl11 Cl 0.3837(5) 0.0867(10) 0.1754(3) 0.090(2) Uani 0.69(3) 1 d PDU A 1
O15 O 0.4278(14) 0.156(3) 0.1759(12) 0.084(7) Uani 0.31(3) 1 d PDU A 2
O16 O 0.3990(18) -0.017(2) 0.1707(12) 0.088(7) Uani 0.31(3) 1 d PDU A 2
O17 O 0.3636(19) 0.102(4) 0.2030(9) 0.087(7) Uani 0.31(3) 1 d PDU A 2
O18 O 0.3507(14) 0.121(4) 0.1457(9) 0.100(7) Uani 0.31(3) 1 d PDU A 2
Cl15 Cl 0.3848(12) 0.089(2) 0.1740(6) 0.090(3) Uani 0.31(3) 1 d PDU A 2
O21 O 0.7546(9) 0.2041(17) 0.2059(6) 0.087(6) Uani 0.454(11) 1 d PDU B 1
O22 O 0.7841(12) 0.274(2) 0.2578(4) 0.078(6) Uani 0.454(11) 1 d PDU B 1
O23 O 0.8382(7) 0.251(2) 0.2200(6) 0.078(6) Uani 0.454(11) 1 d PDU B 1
O24 O 0.7760(10) 0.3787(13) 0.2103(6) 0.092(6) Uani 0.454(11) 1 d PDU B 1
Cl21 Cl 0.7890(6) 0.2769(11) 0.2238(4) 0.079(3) Uani 0.454(11) 1 d PDU B 1
O25 O 0.7855(8) 0.1590(10) 0.2287(5) 0.085(6) Uani 0.546(11) 1 d PDU B 2
O26 O 0.7782(10) 0.3091(16) 0.2600(4) 0.081(6) Uani 0.546(11) 1 d PDU B 2
O27 O 0.8269(7) 0.3131(15) 0.2184(5) 0.074(5) Uani 0.546(11) 1 d PDU B 2
O28 O 0.7402(6) 0.2992(17) 0.2050(4) 0.091(5) Uani 0.546(11) 1 d PDU B 2
Cl25 Cl 0.7832(5) 0.2719(9) 0.2280(3) 0.075(3) Uani 0.546(11) 1 d PDU B 2
O31 O 0.5514(11) 0.405(2) 0.2011(6) 0.082(6) Uani 0.51(3) 1 d PDU C 1
O32 O 0.5547(11) 0.386(2) 0.2578(6) 0.091(6) Uani 0.51(3) 1 d PDU C 1
O33 O 0.4849(7) 0.461(3) 0.2262(7) 0.082(6) Uani 0.51(3) 1 d PDU C 1
O34 O 0.5600(12) 0.5527(17) 0.2343(7) 0.076(6) Uani 0.51(3) 1 d PDU C 1
Cl31 Cl 0.5372(7) 0.4515(12) 0.2301(4) 0.074(3) Uani 0.51(3) 1 d PDU C 1
O35 O 0.5599(12) 0.397(3) 0.2088(7) 0.080(6) Uani 0.49(3) 1 d PDU C 2
O36 O 0.5649(10) 0.439(3) 0.2646(5) 0.088(6) Uani 0.49(3) 1 d PDU C 2
O37 O 0.4880(9) 0.408(3) 0.2325(8) 0.081(6) Uani 0.49(3) 1 d PDU C 2
O38 O 0.5325(14) 0.5595(15) 0.2239(7) 0.075(6) Uani 0.49(3) 1 d PDU C 2
Cl35 Cl 0.5358(7) 0.4509(13) 0.2326(4) 0.075(3) Uani 0.49(3) 1 d PDU C 2
O41 O 0.8425(12) 0.675(3) 0.1168(10) 0.137(7) Uani 0.41(2) 1 d PDU D 1
O42 O 0.9149(13) 0.642(3) 0.1543(8) 0.139(7) Uani 0.41(2) 1 d PDU D 1
O43 O 0.8524(15) 0.517(3) 0.1465(9) 0.144(8) Uani 0.41(2) 1 d PDU D 1
O44 O 0.8996(16) 0.551(3) 0.1049(8) 0.149(9) Uani 0.41(2) 1 d PDU D 1
Cl41 Cl 0.8770(8) 0.5954(17) 0.1307(6) 0.141(4) Uani 0.41(2) 1 d PDU D 1
O45 O 0.8657(11) 0.7161(14) 0.1265(6) 0.126(7) Uani 0.59(2) 1 d PDU D 2
O46 O 0.9197(7) 0.588(2) 0.1523(7) 0.139(7) Uani 0.59(2) 1 d PDU D 2
O47 O 0.8361(9) 0.577(3) 0.1557(6) 0.142(7) Uani 0.59(2) 1 d PDU D 2
O48 O 0.8625(13) 0.5459(19) 0.1055(5) 0.154(7) Uani 0.59(2) 1 d PDU D 2
Cl45 Cl 0.8704(5) 0.6066(12) 0.1350(4) 0.140(4) Uani 0.59(2) 1 d PDU D 2
O51 O 0.2714(12) 0.6928(18) 0.0609(6) 0.147(8) Uani 0.513(15) 1 d PDU E 1
O52 O 0.2890(10) 0.573(2) 0.0215(6) 0.121(8) Uani 0.513(15) 1 d PDU E 1
O53 O 0.2359(11) 0.5237(17) 0.0578(6) 0.120(6) Uani 0.513(15) 1 d PDU E 1
O54 O 0.2106(9) 0.651(2) 0.0174(5) 0.134(7) Uani 0.513(15) 1 d PDU E 1
Cl51 Cl 0.2516(8) 0.6080(12) 0.0395(4) 0.124(5) Uani 0.513(15) 1 d PDU E 1
O55 O 0.2405(11) 0.7008(14) 0.0454(6) 0.124(7) Uani 0.487(15) 1 d PDU E 2
O56 O 0.2539(12) 0.558(2) 0.0127(6) 0.119(7) Uani 0.487(15) 1 d PDU E 2
O57 O 0.2442(12) 0.527(2) 0.0670(6) 0.124(7) Uani 0.487(15) 1 d PDU E 2
O58 O 0.1769(9) 0.5858(15) 0.0294(6) 0.144(8) Uani 0.487(15) 1 d PDU E 2
Cl55 Cl 0.2296(8) 0.5912(13) 0.0390(4) 0.126(5) Uani 0.487(15) 1 d PDU E 2
O61 O 0.8451(7) 1.072(2) 0.0948(7) 0.082(6) Uani 0.583(12) 1 d PDU F 1
O62 O 0.8891(10) 1.0750(19) 0.0506(4) 0.081(5) Uani 0.583(12) 1 d PDU F 1
O63 O 0.9298(6) 1.1181(18) 0.1034(4) 0.082(5) Uani 0.583(12) 1 d PDU F 1
O64 O 0.8697(8) 1.2307(12) 0.0763(5) 0.096(6) Uani 0.583(12) 1 d PDU F 1
Cl61 Cl 0.8845(5) 1.1227(10) 0.0813(3) 0.081(3) Uani 0.583(12) 1 d PDU F 1
O65 O 0.8495(10) 1.071(3) 0.1014(10) 0.081(6) Uani 0.417(12) 1 d PDU F 2
O66 O 0.8799(14) 1.093(3) 0.0518(5) 0.080(6) Uani 0.417(12) 1 d PDU F 2
O67 O 0.9311(10) 1.022(2) 0.0977(6) 0.086(7) Uani 0.417(12) 1 d PDU F 2
O68 O 0.9079(11) 1.1982(16) 0.0978(6) 0.083(6) Uani 0.417(12) 1 d PDU F 2
Cl65 Cl 0.8928(7) 1.0944(14) 0.0867(4) 0.080(4) Uani 0.417(12) 1 d PDU F 2
O71 O 0.5190(8) 1.3005(13) 0.1077(3) 0.097(6) Uani 0.734(18) 1 d PDU G 1
O72 O 0.5091(7) 1.2711(12) 0.0512(4) 0.074(5) Uani 0.734(18) 1 d PDU G 1
O73 O 0.4889(7) 1.4347(11) 0.0707(4) 0.091(5) Uani 0.734(18) 1 d PDU G 1
O74 O 0.5715(6) 1.3822(15) 0.0770(5) 0.112(6) Uani 0.734(18) 1 d PDU G 1
Cl71 Cl 0.5216(5) 1.3482(7) 0.0763(3) 0.088(3) Uani 0.734(18) 1 d PDU G 1
O75 O 0.515(2) 1.345(4) 0.1068(7) 0.096(7) Uani 0.266(18) 1 d PDU G 2
O76 O 0.516(2) 1.247(3) 0.0586(12) 0.079(7) Uani 0.266(18) 1 d PDU G 2
O77 O 0.4578(14) 1.381(4) 0.0598(12) 0.105(9) Uani 0.266(18) 1 d PDU G 2
O78 O 0.5417(18) 1.423(4) 0.0621(12) 0.097(7) Uani 0.266(18) 1 d PDU G 2
Cl75 Cl 0.5070(13) 1.349(2) 0.0713(7) 0.091(4) Uani 0.266(18) 1 d PDU G 2
O81 O 1.1855(9) 0.6741(12) 0.2014(6) 0.131(6) Uani 0.622(14) 1 d PDU H 1
O82 O 1.2121(9) 0.7898(18) 0.1642(5) 0.118(6) Uani 0.622(14) 1 d PDU H 1
O83 O 1.1300(6) 0.796(2) 0.1731(5) 0.130(6) Uani 0.622(14) 1 d PDU H 1
O84 O 1.1933(9) 0.8487(16) 0.2151(5) 0.139(6) Uani 0.622(14) 1 d PDU H 1
Cl81 Cl 1.1798(5) 0.7791(9) 0.1879(3) 0.118(3) Uani 0.622(14) 1 d PDU H 1
O85 O 1.2076(11) 0.732(3) 0.2168(8) 0.133(6) Uani 0.378(14) 1 d PDU H 2
O86 O 1.2015(15) 0.837(3) 0.1697(9) 0.118(7) Uani 0.378(14) 1 d PDU H 2
O87 O 1.1410(14) 0.710(3) 0.1737(8) 0.127(6) Uani 0.378(14) 1 d PDU H 2
O88 O 1.1467(13) 0.856(2) 0.2077(8) 0.131(6) Uani 0.378(14) 1 d PDU H 2
Cl85 Cl 1.1740(8) 0.7836(15) 0.1911(6) 0.122(4) Uani 0.378(14) 1 d PDU H 2
O91 O 0.9441(6) 0.462(2) -0.0502(6) 0.228(8) Uani 0.763(16) 1 d PDU I 1
O92 O 0.9826(12) 0.2967(13) -0.0490(6) 0.217(8) Uani 0.763(16) 1 d PDU I 1
O93 O 1.0263(5) 0.449(2) -0.0565(5) 0.252(10) Uani 0.763(16) 1 d PDU I 1
O94 O 1.0014(11) 0.4130(5) -0.0050(4) 0.258(9) Uani 0.763(16) 1 d PDU I 1
Cl91 Cl 0.9901(6) 0.4053(11) -0.0399(3) 0.240(6) Uani 0.763(16) 1 d PDU I 1
O95 O 0.9539(18) 0.477(7) -0.0668(10) 0.230(9) Uani 0.237(16) 1 d PDU I 2
O96 O 0.978(3) 0.314(4) -0.043(2) 0.231(9) Uani 0.237(16) 1 d PDU I 2
O97 O 1.0171(10) 0.467(5) -0.0211(9) 0.247(9) Uani 0.237(16) 1 d PDU I 2
O98 O 0.9340(13) 0.433(5) -0.0164(7) 0.241(11) Uani 0.237(16) 1 d PDU I 2
Cl95 Cl 0.9718(15) 0.423(3) -0.0365(6) 0.242(7) Uani 0.237(16) 1 d PDU I 2

loop_
_atom_site_aniso_label
_atom_site_aniso_U_11
_atom_site_aniso_U_22
_atom_site_aniso_U_33
_atom_site_aniso_U_23
_atom_site_aniso_U_13
_atom_site_aniso_U_12
Mn1 0.057(3) 0.0462(18) 0.0311(13) 0.0024(12) 0.0037(13) -0.0071(16)
Mn2 0.058(3) 0.0302(16) 0.0381(14) 0.0004(12) 0.0011(13) -0.0021(15)
Mn3 0.054(3) 0.0391(17) 0.0431(14) -0.0028(12) 0.0054(14) -0.0033(16)
Mn4 0.056(3) 0.0476(18) 0.0501(15) -0.0026(13) 0.0173(15) 0.0028(17)
Mn5 0.052(3) 0.086(2) 0.0446(15) -0.0037(15) 0.0148(15) 0.0155(19)
C1 0.079(9) 0.060(8) 0.022(6) -0.006(6) 0.001(6) -0.019(7)
C2 0.085(10) 0.081(9) 0.033(6) 0.006(7) -0.005(7) -0.031(8)
C3 0.091(10) 0.094(9) 0.039(6) 0.023(7) -0.008(7) -0.039(8)
C4 0.088(9) 0.086(8) 0.040(6) 0.026(7) -0.003(7) -0.038(8)
C5 0.078(8) 0.069(7) 0.036(5) 0.013(6) 0.009(6) -0.023(6)
C6 0.067(8) 0.059(7) 0.035(5) 0.011(6) 0.018(6) -0.023(6)
C7 0.066(9) 0.077(8) 0.040(6) 0.014(7) 0.015(7) -0.036(7)
C8 0.076(9) 0.087(8) 0.050(7) 0.015(7) 0.021(7) -0.036(8)
C9 0.068(9) 0.084(8) 0.048(7) 0.016(7) 0.012(7) -0.034(7)
C10 0.052(8) 0.062(7) 0.037(6) 0.011(6) 0.010(6) -0.022(6)
C11 0.052(8) 0.057(7) 0.044(6) 0.007(6) 0.002(6) -0.020(7)
C12 0.042(8) 0.045(7) 0.037(6) 0.010(6) 0.007(6) -0.020(7)
C13 0.039(8) 0.042(6) 0.035(5) 0.007(6) 0.011(5) -0.008(6)
C14 0.040(9) 0.037(7) 0.047(6) -0.011(6) 0.005(6) -0.014(7)
C15 0.055(10) 0.035(7) 0.059(7) -0.018(6) 0.013(7) -0.013(7)
C16 0.053(9) 0.037(7) 0.045(6) -0.021(6) 0.015(6) -0.003(7)
C17 0.053(8) 0.040(6) 0.024(5) -0.007(5) 0.010(5) -0.004(7)
C18 0.049(8) 0.041(7) 0.029(5) -0.007(6) 0.023(6) 0.002(7)
C19 0.052(7) 0.040(7) 0.036(6) -0.001(6) 0.008(6) 0.009(7)
C20 0.068(7) 0.037(6) 0.042(6) -0.001(6) 0.002(6) 0.005(6)
C21 0.081(8) 0.041(7) 0.038(6) -0.008(6) 0.007(7) 0.017(7)
C22 0.086(9) 0.051(8) 0.050(7) -0.011(6) -0.003(7) 0.002(7)
C23 0.083(8) 0.044(7) 0.045(6) -0.015(7) -0.002(7) 0.006(7)
C24 0.069(7) 0.030(6) 0.041(6) -0.005(5) 0.001(6) 0.009(6)
C25 0.068(8) 0.029(7) 0.048(6) 0.002(6) -0.004(6) 0.003(7)
C26 0.050(8) 0.047(7) 0.034(6) 0.006(6) 0.015(6) -0.005(7)
C27 0.044(8) 0.048(6) 0.042(6) -0.001(5) 0.014(6) -0.010(7)
C28 0.037(9) 0.048(7) 0.049(7) 0.010(6) 0.012(6) -0.005(7)
C29 0.039(9) 0.053(7) 0.047(7) 0.012(6) 0.010(7) -0.007(8)
C30 0.047(9) 0.052(7) 0.052(7) 0.007(6) 0.029(7) -0.006(8)
C31 0.045(8) 0.044(7) 0.043(6) 0.010(5) 0.023(6) -0.016(7)
C32 0.052(8) 0.044(7) 0.040(6) 0.000(6) 0.027(6) -0.009(7)
C33 0.041(8) 0.057(7) 0.053(6) -0.005(6) 0.022(7) 0.007(7)
C34 0.049(8) 0.065(7) 0.051(6) -0.007(6) 0.018(6) 0.007(7)
C35 0.055(10) 0.070(8) 0.052(7) -0.007(7) 0.010(7) -0.002(8)
C36 0.052(9) 0.072(9) 0.061(7) -0.007(7) 0.008(7) 0.003(8)
C37 0.054(9) 0.075(8) 0.061(7) -0.009(7) -0.002(7) 0.010(8)
C38 0.060(9) 0.090(8) 0.066(6) -0.016(6) 0.005(6) 0.019(7)
C39 0.066(9) 0.108(8) 0.081(7) -0.023(7) -0.005(7) 0.030(7)
C40 0.075(10) 0.131(10) 0.094(9) -0.025(9) -0.005(8) 0.037(9)
C41 0.084(11) 0.148(11) 0.106(9) -0.030(9) -0.012(9) 0.038(9)
C42 0.086(11) 0.154(11) 0.104(10) -0.028(9) -0.010(8) 0.039(10)
C43 0.081(11) 0.141(10) 0.099(9) -0.033(9) -0.017(8) 0.040(9)
N1 0.065(9) 0.060(7) 0.023(5) -0.001(5) -0.004(6) -0.011(6)
N2 0.060(8) 0.060(7) 0.036(5) 0.005(5) 0.022(6) -0.020(6)
N3 0.057(11) 0.073(9) 0.046(8) 0.014(7) -0.005(7) -0.010(9)
N4 0.054(8) 0.043(7) 0.036(6) 0.004(5) 0.008(5) -0.018(6)
N5 0.053(8) 0.046(7) 0.040(6) 0.012(6) 0.000(5) -0.017(7)
N6 0.026(10) 0.034(8) 0.050(7) -0.005(6) 0.014(7) 0.002(7)
N7 0.051(8) 0.049(7) 0.026(5) -0.009(5) 0.007(5) -0.004(6)
N8 0.043(11) 0.051(8) 0.038(7) 0.002(6) 0.001(7) 0.007(8)
N9 0.048(8) 0.026(6) 0.049(6) -0.002(6) 0.012(5) -0.002(6)
N10 0.047(7) 0.029(6) 0.040(6) -0.010(5) 0.015(5) -0.002(6)
N11 0.075(11) 0.053(8) 0.023(6) 0.011(6) -0.001(7) 0.002(8)
N12 0.064(7) 0.037(6) 0.042(6) 0.002(5) -0.010(6) 0.004(6)
N13 0.085(11) 0.024(8) 0.041(7) -0.003(6) 0.021(7) 0.001(8)
N14 0.069(8) 0.030(6) 0.041(5) 0.007(6) 0.003(6) -0.005(6)
N15 0.065(8) 0.046(7) 0.038(6) 0.005(5) 0.004(6) -0.006(6)
N16 0.068(12) 0.053(9) 0.060(8) 0.024(7) 0.019(8) -0.006(9)
N17 0.044(8) 0.036(6) 0.042(5) 0.009(5) 0.017(6) -0.018(7)
N18 0.060(11) 0.073(9) 0.038(7) 0.000(7) 0.035(7) -0.012(8)
N19 0.052(8) 0.037(7) 0.054(6) 0.001(5) 0.025(6) -0.004(6)
N20 0.049(9) 0.044(6) 0.065(6) -0.006(6) 0.011(6) 0.000(7)
N21 0.059(11) 0.083(10) 0.083(10) 0.007(9) 0.035(9) 0.013(9)
N22 0.053(8) 0.073(8) 0.047(6) -0.014(6) 0.017(6) 0.015(7)
N23 0.070(10) 0.121(9) 0.079(8) -0.027(7) -0.013(7) 0.033(8)
C51 0.071(10) 0.063(8) 0.062(7) 0.004(7) 0.025(8) -0.017(9)
C52 0.074(10) 0.065(9) 0.079(8) -0.001(7) 0.029(8) -0.033(9)
C53 0.072(10) 0.062(8) 0.085(8) -0.018(7) 0.031(9) -0.032(9)
C54 0.070(10) 0.059(8) 0.081(8) -0.026(7) 0.019(8) -0.025(9)
C55 0.068(9) 0.056(7) 0.055(6) -0.008(6) 0.024(7) -0.026(7)
C56 0.073(8) 0.054(7) 0.052(6) -0.014(6) 0.022(6) -0.022(7)
C57 0.080(10) 0.057(8) 0.059(7) -0.027(6) 0.019(8) -0.026(9)
C58 0.078(10) 0.064(8) 0.061(7) -0.032(6) 0.022(8) -0.015(9)
C59 0.074(10) 0.061(8) 0.057(7) -0.027(6) 0.020(7) -0.012(8)
C60 0.068(9) 0.052(7) 0.039(6) -0.012(5) 0.011(6) -0.013(7)
C61 0.065(9) 0.039(7) 0.037(6) -0.008(6) 0.010(6) -0.003(7)
C62 0.050(8) 0.036(7) 0.030(5) 0.000(6) 0.011(6) -0.005(7)
C63 0.050(7) 0.030(6) 0.034(5) -0.006(5) 0.002(5) -0.009(6)
C64 0.061(8) 0.021(7) 0.044(6) 0.004(6) 0.000(6) -0.015(7)
C65 0.069(8) 0.024(7) 0.041(6) -0.003(6) -0.006(7) -0.009(7)
C66 0.070(8) 0.025(7) 0.042(6) -0.008(6) -0.008(6) -0.011(7)
C67 0.053(7) 0.029(6) 0.041(5) -0.012(5) -0.004(6) -0.016(6)
C68 0.054(7) 0.035(7) 0.037(6) 0.007(6) -0.008(6) -0.012(7)
C69 0.048(8) 0.045(7) 0.031(5) 0.004(6) 0.008(6) -0.014(7)
C70 0.051(8) 0.044(6) 0.034(5) 0.001(5) 0.016(6) -0.008(7)
C71 0.054(9) 0.037(7) 0.051(6) 0.004(6) 0.033(6) -0.002(7)
C72 0.058(10) 0.040(7) 0.060(7) 0.007(6) 0.038(7) 0.008(7)
C73 0.051(9) 0.047(7) 0.059(7) 0.008(6) 0.023(7) 0.003(7)
C74 0.046(8) 0.042(7) 0.049(6) 0.011(6) 0.015(6) -0.002(6)
C75 0.036(8) 0.031(7) 0.049(6) 0.005(6) 0.016(6) 0.005(7)
C76 0.076(8) 0.043(7) 0.062(7) -0.002(6) 0.017(7) 0.020(7)
C77 0.107(8) 0.057(7) 0.057(6) 0.002(6) 0.027(7) 0.039(7)
C78 0.149(10) 0.083(9) 0.079(8) 0.001(7) 0.023(8) 0.067(8)
C79 0.167(10) 0.099(9) 0.092(9) -0.001(8) 0.022(9) 0.073(9)
C80 0.150(10) 0.093(9) 0.076(8) -0.002(8) 0.023(8) 0.064(8)
C81 0.109(8) 0.066(7) 0.051(6) -0.008(6) 0.029(7) 0.042(7)
C82 0.083(9) 0.061(7) 0.037(6) -0.016(6) 0.040(6) 0.026(7)
C83 0.053(9) 0.061(7) 0.059(7) -0.015(6) 0.014(7) 0.014(8)
C84 0.058(9) 0.089(7) 0.052(6) -0.003(6) 0.006(7) 0.007(7)
C85 0.070(10) 0.115(9) 0.056(7) 0.000(8) -0.001(8) -0.009(8)
C86 0.073(10) 0.120(9) 0.058(7) -0.004(8) 0.002(9) -0.008(9)
C87 0.067(10) 0.127(9) 0.051(7) -0.009(7) 0.012(8) 0.003(9)
C88 0.062(8) 0.113(7) 0.043(6) -0.008(6) 0.017(7) 0.006(7)
C89 0.061(9) 0.115(8) 0.039(6) -0.010(6) 0.026(7) 0.010(7)
C90 0.069(10) 0.104(9) 0.052(7) -0.008(7) 0.024(8) 0.014(9)
C91 0.075(11) 0.109(9) 0.063(8) 0.002(8) 0.026(8) 0.019(9)
C92 0.078(11) 0.128(10) 0.066(8) 0.000(8) 0.024(8) 0.014(9)
C93 0.072(11) 0.132(10) 0.061(8) 0.002(8) 0.024(8) 0.010(9)
N51 0.065(9) 0.056(7) 0.041(6) -0.004(5) 0.027(7) -0.021(8)
N52 0.072(9) 0.048(7) 0.044(6) -0.007(5) 0.012(6) -0.019(7)
N53 0.099(13) 0.013(7) 0.034(7) -0.010(6) -0.018(7) -0.003(8)
N54 0.057(8) 0.042(7) 0.028(5) -0.006(5) 0.003(6) 0.008(6)
N55 0.049(8) 0.040(7) 0.030(5) 0.000(5) 0.010(5) 0.001(6)
N56 0.063(11) 0.023(7) 0.043(7) 0.011(6) 0.000(7) 0.002(7)
N57 0.043(7) 0.030(6) 0.036(5) -0.006(5) -0.002(5) -0.005(6)
N58 0.065(10) 0.020(7) 0.025(6) 0.004(5) 0.015(6) -0.005(7)
N59 0.054(7) 0.039(7) 0.031(5) 0.008(5) -0.007(5) -0.012(6)
N60 0.047(8) 0.037(6) 0.036(5) 0.003(6) 0.004(5) -0.018(6)
N61 0.028(8) 0.054(7) 0.046(6) 0.006(5) 0.008(6) 0.011(6)
N62 0.048(9) 0.041(7) 0.043(6) 0.007(5) 0.005(6) -0.003(7)
N63 0.056(11) 0.032(8) 0.078(9) -0.004(7) 0.025(8) 0.017(8)
N64 0.039(8) 0.024(6) 0.052(6) -0.010(5) 0.005(6) 0.001(6)
N65 0.060(8) 0.033(7) 0.054(6) -0.005(5) 0.010(6) -0.003(6)
N66 0.039(10) 0.058(8) 0.045(7) 0.001(7) 0.026(7) 0.017(8)
N67 0.100(8) 0.054(7) 0.047(6) -0.010(6) 0.032(6) 0.031(7)
N68 0.068(11) 0.077(10) 0.051(8) -0.007(7) 0.037(8) 0.021(9)
N69 0.072(8) 0.057(7) 0.047(6) -0.011(6) 0.029(6) 0.012(6)
N70 0.064(9) 0.046(6) 0.048(6) -0.012(6) 0.015(6) 0.011(6)
N71 0.047(11) 0.070(9) 0.065(8) -0.022(8) 0.004(8) -0.009(9)
N72 0.059(9) 0.099(8) 0.038(6) -0.005(6) 0.016(7) 0.001(7)
N73 0.073(10) 0.128(9) 0.050(6) -0.001(7) 0.023(7) 0.006(8)
O1 0.091(10) 0.080(8) 0.052(7) -0.004(7) 0.003(7) -0.005(8)
O2 0.062(10) 0.092(9) 0.094(9) 0.025(8) 0.001(7) 0.028(8)
O3 0.088(10) 0.075(8) 0.035(6) 0.018(6) 0.009(6) -0.003(7)
O4 0.051(10) 0.064(8) 0.086(8) 0.007(6) 0.003(8) -0.007(8)
Cl1 0.064(5) 0.068(4) 0.050(3) 0.007(3) 0.013(3) 0.006(4)
O11 0.065(11) 0.107(11) 0.059(10) 0.008(9) 0.004(9) -0.005(10)
O12 0.095(11) 0.095(10) 0.069(10) 0.002(9) -0.012(9) 0.007(9)
O13 0.092(10) 0.117(12) 0.054(8) 0.005(9) 0.006(8) -0.011(10)
O14 0.104(11) 0.126(12) 0.070(10) -0.003(10) -0.003(9) 0.000(11)
Cl11 0.089(6) 0.115(6) 0.059(4) 0.001(4) -0.007(4) 0.007(5)
O15 0.075(12) 0.107(13) 0.061(12) 0.003(11) -0.014(12) 0.010(12)
O16 0.095(13) 0.103(12) 0.062(12) 0.002(12) -0.002(12) 0.001(12)
O17 0.091(12) 0.112(13) 0.057(11) 0.007(11) 0.004(11) 0.003(12)
O18 0.104(12) 0.121(13) 0.070(12) -0.002(12) 0.003(11) 0.011(12)
Cl15 0.089(7) 0.114(7) 0.061(6) 0.001(6) -0.005(6) 0.005(6)
O21 0.101(11) 0.071(10) 0.083(10) -0.003(10) -0.003(10) -0.016(10)
O22 0.093(11) 0.067(11) 0.073(10) -0.002(10) 0.007(10) -0.012(11)
O23 0.088(12) 0.079(12) 0.066(10) 0.007(11) 0.009(10) 0.010(11)
O24 0.105(11) 0.079(10) 0.088(10) -0.002(10) 0.011(10) -0.003(10)
Cl21 0.092(7) 0.067(5) 0.073(5) 0.002(5) -0.002(6) -0.002(6)
O25 0.101(12) 0.058(10) 0.092(10) -0.007(10) 0.006(10) -0.005(10)
O26 0.098(11) 0.069(11) 0.072(9) 0.006(9) 0.006(10) 0.002(10)
O27 0.096(11) 0.066(10) 0.063(9) 0.011(9) 0.021(9) -0.003(10)
O28 0.098(12) 0.092(10) 0.078(9) -0.011(9) -0.007(9) -0.004(10)
Cl25 0.087(6) 0.064(5) 0.069(5) 0.004(4) 0.000(5) -0.005(5)
O31 0.093(11) 0.073(10) 0.083(11) -0.007(10) 0.020(10) 0.002(10)
O32 0.105(11) 0.078(12) 0.090(11) -0.010(10) 0.013(10) 0.004(11)
O33 0.089(12) 0.084(12) 0.084(10) 0.001(11) 0.046(11) -0.015(12)
O34 0.100(13) 0.054(10) 0.079(10) -0.021(9) 0.027(10) 0.004(11)
Cl31 0.091(6) 0.068(5) 0.069(5) -0.013(5) 0.034(5) -0.003(5)
O35 0.091(12) 0.074(10) 0.080(11) -0.018(10) 0.030(10) 0.000(10)
O36 0.093(12) 0.081(12) 0.089(11) -0.016(11) 0.015(10) -0.003(11)
O37 0.083(12) 0.082(12) 0.089(11) -0.002(11) 0.046(10) -0.008(11)
O38 0.094(13) 0.053(10) 0.085(11) -0.018(10) 0.034(10) -0.004(11)
Cl35 0.092(6) 0.068(5) 0.072(5) -0.015(5) 0.031(5) -0.004(5)
O41 0.084(14) 0.170(14) 0.153(14) 0.046(13) 0.006(12) -0.003(13)
O42 0.076(13) 0.171(14) 0.166(13) 0.035(13) 0.001(11) -0.005(13)
O43 0.087(14) 0.175(14) 0.164(14) 0.035(13) 0.005(12) -0.003(13)
O44 0.078(17) 0.182(16) 0.180(16) 0.040(15) -0.002(15) 0.011(16)
Cl41 0.081(9) 0.171(9) 0.163(9) 0.039(8) -0.003(6) -0.007(8)
O45 0.084(13) 0.149(13) 0.137(13) 0.042(12) -0.011(11) -0.003(12)
O46 0.068(13) 0.177(13) 0.162(13) 0.047(12) -0.007(10) 0.008(12)
O47 0.090(14) 0.175(13) 0.156(14) 0.026(12) 0.004(11) 0.003(13)
O48 0.095(14) 0.186(14) 0.180(14) 0.048(12) 0.017(13) -0.017(14)
Cl45 0.077(8) 0.168(8) 0.166(9) 0.038(7) -0.002(6) -0.008(8)
O51 0.253(19) 0.101(13) 0.106(14) -0.004(12) 0.091(14) -0.002(15)
O52 0.22(2) 0.081(13) 0.080(12) 0.014(11) 0.091(14) 0.009(15)
O53 0.226(15) 0.084(11) 0.070(11) -0.003(10) 0.084(11) -0.002(12)
O54 0.234(16) 0.095(12) 0.094(11) 0.040(10) 0.089(11) 0.005(12)
Cl51 0.234(14) 0.080(7) 0.079(6) 0.012(5) 0.089(8) 0.006(9)
O55 0.234(16) 0.077(10) 0.082(11) 0.013(10) 0.086(11) 0.010(12)
O56 0.231(18) 0.073(11) 0.076(11) 0.006(10) 0.092(13) 0.011(14)
O57 0.232(15) 0.084(11) 0.077(11) 0.002(10) 0.082(12) 0.004(12)
O58 0.229(19) 0.105(14) 0.112(14) 0.029(12) 0.074(15) 0.020(16)
Cl55 0.231(14) 0.087(7) 0.079(6) 0.012(5) 0.085(9) 0.013(9)
O61 0.081(12) 0.096(10) 0.068(12) 0.007(9) 0.011(10) -0.011(10)
O62 0.077(11) 0.112(10) 0.048(9) -0.017(9) -0.010(9) -0.027(10)
O63 0.078(11) 0.110(11) 0.052(9) 0.006(10) -0.006(8) -0.013(11)
O64 0.111(14) 0.083(12) 0.086(12) 0.021(11) -0.008(11) 0.003(12)
Cl61 0.086(7) 0.107(7) 0.049(5) 0.002(5) 0.007(5) -0.015(6)
O65 0.085(12) 0.095(11) 0.064(12) 0.002(10) 0.019(10) -0.010(11)
O66 0.078(12) 0.111(11) 0.045(10) -0.010(10) -0.006(10) -0.024(11)
O67 0.087(15) 0.107(14) 0.064(12) 0.008(13) 0.006(12) -0.010(14)
O68 0.088(12) 0.103(11) 0.056(10) 0.004(10) 0.007(10) -0.031(11)
Cl65 0.084(8) 0.107(7) 0.047(6) 0.001(6) 0.005(6) -0.016(7)
O71 0.101(11) 0.086(11) 0.096(9) 0.000(9) -0.009(9) -0.005(10)
O72 0.083(10) 0.074(10) 0.070(9) -0.029(8) 0.027(8) 0.016(9)
O73 0.097(12) 0.064(10) 0.107(10) -0.012(9) 0.005(9) 0.015(10)
O74 0.096(14) 0.106(12) 0.136(12) -0.035(10) 0.028(12) 0.008(12)
Cl71 0.092(7) 0.075(5) 0.097(5) -0.015(4) 0.014(6) 0.008(6)
O75 0.100(13) 0.079(13) 0.102(12) -0.004(12) -0.002(12) -0.001(12)
O76 0.086(12) 0.073(12) 0.083(12) -0.019(11) 0.023(11) 0.015(12)
O77 0.099(16) 0.087(15) 0.124(15) -0.009(14) 0.001(15) 0.008(15)
O78 0.096(13) 0.083(11) 0.109(11) -0.012(11) 0.009(11) 0.010(12)
Cl75 0.094(8) 0.075(7) 0.102(7) -0.012(6) 0.010(7) 0.010(7)
O81 0.136(12) 0.123(11) 0.135(11) 0.003(10) 0.026(10) -0.012(11)
O82 0.127(13) 0.131(12) 0.110(12) 0.011(11) 0.059(10) 0.005(11)
O83 0.127(13) 0.140(11) 0.136(11) -0.004(10) 0.058(10) -0.010(12)
O84 0.135(12) 0.151(11) 0.137(11) -0.008(10) 0.036(11) 0.000(11)
Cl81 0.127(8) 0.118(6) 0.119(7) -0.001(6) 0.046(6) -0.006(7)
O85 0.138(13) 0.130(12) 0.131(12) 0.000(11) 0.020(11) -0.005(12)
O86 0.126(14) 0.134(13) 0.106(13) 0.008(12) 0.057(12) 0.003(13)
O87 0.135(13) 0.128(12) 0.127(12) -0.001(11) 0.043(11) -0.011(12)
O88 0.130(13) 0.136(12) 0.135(12) -0.011(11) 0.048(11) 0.004(12)
Cl85 0.129(9) 0.122(7) 0.123(8) -0.003(7) 0.044(6) -0.003(7)
O91 0.318(18) 0.152(13) 0.174(14) 0.078(12) -0.082(13) -0.028(13)
O92 0.314(19) 0.117(13) 0.200(15) 0.071(13) -0.021(14) -0.055(15)
O93 0.33(2) 0.199(15) 0.201(16) 0.075(14) -0.034(16) -0.067(16)
O94 0.340(19) 0.221(13) 0.177(14) 0.073(13) -0.067(14) -0.057(15)
Cl91 0.333(16) 0.181(9) 0.175(9) 0.083(8) -0.052(9) -0.053(10)
O95 0.322(19) 0.165(15) 0.168(15) 0.084(14) -0.070(15) -0.044(15)
O96 0.327(19) 0.153(14) 0.188(15) 0.079(14) -0.037(14) -0.055(15)
O97 0.335(19) 0.192(14) 0.182(14) 0.087(13) -0.057(14) -0.056(15)
O98 0.33(2) 0.175(17) 0.185(18) 0.066(17) -0.049(18) -0.037(18)
Cl95 0.335(16) 0.181(10) 0.178(11) 0.079(10) -0.053(11) -0.052(12)

loop_
_atom_type_symbol
_atom_type_description
_atom_type_scat_dispersion_real
_atom_type_scat_dispersion_imag
_atom_type_scat_source
C C 0.0033 0.0016 'International Tables Vol C Tables 4.2.6.8 and 6.1.1.4'
H H 0.0000 0.0000 'International Tables Vol C Tables 4.2.6.8 and 6.1.1.4'
N N 0.0061 0.0033 'International Tables Vol C Tables 4.2.6.8 and 6.1.1.4'
O O 0.0106 0.0060 'International Tables Vol C Tables 4.2.6.8 and 6.1.1.4'
Cl Cl 0.1484 0.1585 'International Tables Vol C Tables 4.2.6.8 and 6.1.1.4'
Mn Mn 0.3368 0.7283 'International Tables Vol C Tables 4.2.6.8 and 6.1.1.4'

loop_
_geom_angle_atom_site_label_1
_geom_angle_atom_site_label_2
_geom_angle_atom_site_label_3
_geom_angle
_geom_angle_site_symmetry_1
_geom_angle_site_symmetry_3
N54 Mn1 N2 115.6(5) . .
N54 Mn1 N52 72.1(4) . .
N2 Mn1 N52 168.4(5) . .
N54 Mn1 N4 86.6(5) . .
N2 Mn1 N4 70.8(4) . .
N52 Mn1 N4 119.5(4) . .
N54 Mn1 N1 104.1(5) . .
N2 Mn1 N1 72.7(4) . .
N52 Mn1 N1 97.3(4) . .
N4 Mn1 N1 143.1(4) . .
N54 Mn1 N51 143.7(4) . .
N2 Mn1 N51 100.6(5) . .
N52 Mn1 N51 71.8(4) . .
N4 Mn1 N51 108.5(5) . .
N1 Mn1 N51 83.8(5) . .
N7 Mn2 N9 73.0(4) . .
N7 Mn2 N57 176.5(5) . .
N9 Mn2 N57 109.6(4) . .
N7 Mn2 N55 106.2(4) . .
N9 Mn2 N55 109.2(4) . .
N57 Mn2 N55 70.9(4) . .
N7 Mn2 N59 111.4(4) . .
N9 Mn2 N59 80.2(5) . .
N57 Mn2 N59 71.6(4) . .
N55 Mn2 N59 142.3(4) . .
N7 Mn2 N5 71.2(4) . .
N9 Mn2 N5 144.1(4) . .
N57 Mn2 N5 106.1(4) . .
N55 Mn2 N5 79.8(4) . .
N59 Mn2 N5 114.4(4) . .
N62 Mn3 N12 178.3(5) . .
N62 Mn3 N14 110.0(4) . .
N12 Mn3 N14 71.4(4) . .
N62 Mn3 N60 70.9(4) . .
N12 Mn3 N60 107.8(5) . .
N14 Mn3 N60 114.3(4) . .
N62 Mn3 N64 70.3(4) . .
N12 Mn3 N64 111.0(5) . .
N14 Mn3 N64 81.2(5) . .
N60 Mn3 N64 141.1(4) . .
N62 Mn3 N10 108.4(4) . .
N12 Mn3 N10 70.2(4) . .
N14 Mn3 N10 141.5(4) . .
N60 Mn3 N10 81.2(4) . .
N64 Mn3 N10 109.3(4) . .
N67 Mn4 N17 177.8(5) . .
N67 Mn4 N69 71.5(4) . .
N17 Mn4 N69 106.3(4) . .
N67 Mn4 N19 108.4(4) . .
N17 Mn4 N19 70.9(4) . .
N69 Mn4 N19 82.8(5) . .
N67 Mn4 N65 72.5(4) . .
N17 Mn4 N65 109.7(4) . .
N69 Mn4 N65 143.9(4) . .
N19 Mn4 N65 109.8(4) . .
N67 Mn4 N15 108.7(4) . .
N17 Mn4 N15 72.1(4) . .
N69 Mn4 N15 110.6(5) . .
N19 Mn4 N15 142.9(4) . .
N65 Mn4 N15 80.1(5) . .
N70 Mn5 N72 72.2(5) . .
N70 Mn5 N22 114.5(5) . .
N72 Mn5 N22 171.1(6) . .
N70 Mn5 N20 86.3(5) . .
N72 Mn5 N20 115.7(5) . .
N22 Mn5 N20 71.6(4) . .
N70 Mn5 N23 108.3(6) . .
N72 Mn5 N23 101.3(5) . .
N22 Mn5 N23 71.4(5) . .
N20 Mn5 N23 142.9(5) . .
N70 Mn5 N73 142.6(5) . .
N72 Mn5 N73 70.7(5) . .
N22 Mn5 N73 102.9(5) . .
N20 Mn5 N73 105.3(5) . .
N23 Mn5 N73 83.9(6) . .
N1 C1 C2 120.7(14) . .
N1 C1 H1 119.6 . .
C2 C1 H1 119.6 . .
C3 C2 C1 117.8(14) . .
C3 C2 H2 121.1 . .
C1 C2 H2 121.1 . .
C2 C3 C4 122.7(15) . .
C2 C3 H3 118.7 . .
C4 C3 H3 118.7 . .
C3 C4 C5 118.7(14) . .
C3 C4 H4 120.7 . .
C5 C4 H4 120.7 . .
N1 C5 C4 118.8(13) . .
N1 C5 C6 116.5(12) . .
C4 C5 C6 124.0(13) . .
N2 C6 C7 121.2(12) . .
N2 C6 C5 113.6(12) . .
C7 C6 C5 125.2(12) . .
C8 C7 C6 120.8(14) . .
C8 C7 H7 119.6 . .
C6 C7 H7 119.6 . .
C7 C8 C9 119.9(14) . .
C7 C8 H8 120.0 . .
C9 C8 H8 120.0 . .
C8 C9 C10 117.1(13) . .
C8 C9 H9 121.4 . .
C10 C9 H9 121.4 . .
N2 C10 C9 119.7(12) . .
N2 C10 C11 115.0(12) . .
C9 C10 C11 125.2(12) . .
N4 C11 N3 128.8(13) . .
N4 C11 C10 113.8(12) . .
N3 C11 C10 117.4(13) . .
N6 C12 N5 126.1(12) . .
N6 C12 C13 120.5(12) . .
N5 C12 C13 113.3(12) . .
N7 C13 C14 119.6(12) . .
N7 C13 C12 116.6(11) . .
C14 C13 C12 123.4(12) . .
C15 C14 C13 122.2(13) . .
C15 C14 H14 118.9 . .
C13 C14 H14 118.9 . .
C14 C15 C16 118.1(12) . .
C14 C15 H15 121.0 . .
C16 C15 H15 121.0 . .
C17 C16 C15 118.9(12) . .
C17 C16 H16 120.5 . .
C15 C16 H16 120.5 . .
C16 C17 N7 118.8(12) . .
C16 C17 C18 126.4(12) . .
N7 C17 C18 114.7(11) . .
N9 C18 N8 126.0(12) . .
N9 C18 C17 116.1(12) . .
N8 C18 C17 117.5(11) . .
N11 C19 N10 125.6(12) . .
N11 C19 C20 122.3(12) . .
N10 C19 C20 111.5(11) . .
N12 C20 C21 121.7(11) . .
N12 C20 C19 119.1(12) . .
C21 C20 C19 119.1(11) . .
C22 C21 C20 113.8(12) . .
C22 C21 H21 123.1 . .
C20 C21 H21 123.1 . .
C23 C22 C21 123.6(13) . .
C23 C22 H22 118.2 . .
C21 C22 H22 118.2 . .
C24 C23 C22 118.0(12) . .
C24 C23 H23 121.0 . .
C22 C23 H23 121.0 . .
N12 C24 C23 119.0(12) . .
N12 C24 C25 117.7(11) . .
C23 C24 C25 123.3(12) . .
N14 C25 N13 124.8(12) . .
N14 C25 C24 114.1(12) . .
N13 C25 C24 120.7(11) . .
N15 C26 N16 123.7(13) . .
N15 C26 C27 118.8(14) . .
N16 C26 C27 117.5(13) . .
N17 C27 C28 119.9(12) . .
N17 C27 C26 114.6(12) . .
C28 C27 C26 125.4(14) . .
C29 C28 C27 113.4(14) . .
C29 C28 H28 123.3 . .
C27 C28 H28 123.3 . .
C30 C29 C28 124.9(14) . .
C30 C29 H29 117.6 . .
C28 C29 H29 117.6 . .
C29 C30 C31 119.0(14) . .
C29 C30 H30 120.5 . .
C31 C30 H30 120.5 . .
N17 C31 C30 119.8(14) . .
N17 C31 C32 116.1(13) . .
C30 C31 C32 124.1(13) . .
N18 C32 N19 122.5(13) . .
N18 C32 C31 122.1(13) . .
N19 C32 C31 115.1(12) . .
N20 C33 N21 120.2(14) . .
N20 C33 C34 120.5(14) . .
N21 C33 C34 119.2(13) . .
N22 C34 C35 122.1(14) . .
N22 C34 C33 110.2(13) . .
C35 C34 C33 127.5(14) . .
C34 C35 C36 117.9(15) . .
C34 C35 H35 121.1 . .
C36 C35 H35 121.1 . .
C37 C36 C35 118.7(15) . .
C37 C36 H36 120.6 . .
C35 C36 H36 120.6 . .
C36 C37 C38 120.4(16) . .
C36 C37 H37 119.8 . .
C38 C37 H37 119.8 . .
N22 C38 C37 120.4(15) . .
N22 C38 C39 115.7(13) . .
C37 C38 C39 121.8(15) . .
N23 C39 C40 123.1(16) . .
N23 C39 C38 113.5(14) . .
C40 C39 C38 123.3(15) . .
C41 C40 C39 116.7(16) . .
C41 C40 H40 121.7 . .
C39 C40 H40 121.7 . .
C40 C41 C42 123.5(18) . .
C40 C41 H41 118.3 . .
C42 C41 H41 118.3 . .
C41 C42 C43 115.0(18) . .
C41 C42 H42 122.5 . .
C43 C42 H42 122.5 . .
N23 C43 C42 121.3(16) . .
N23 C43 H43 119.3 . .
C42 C43 H43 119.3 . .
C1 N1 C5 121.3(12) . .
C1 N1 Mn1 123.7(10) . .
C5 N1 Mn1 114.7(8) . .
C6 N2 C10 120.4(12) . .
C6 N2 Mn1 121.1(9) . .
C10 N2 Mn1 118.6(9) . .
C11 N3 H3A 120.0 . .
C11 N3 H3B 120.0 . .
H3A N3 H3B 120.0 . .
C11 N4 N5 115.3(11) . .
C11 N4 Mn1 118.8(9) . .
N5 N4 Mn1 116.8(8) . .
C12 N5 N4 109.5(10) . .
C12 N5 Mn2 116.1(9) . .
N4 N5 Mn2 123.9(8) . .
C12 N6 H6A 120.0 . .
C12 N6 H6B 120.0 . .
H6A N6 H6B 120.0 . .
C13 N7 C17 122.3(11) . .
C13 N7 Mn2 120.4(9) . .
C17 N7 Mn2 117.3(9) . .
C18 N8 H8A 120.0 . .
C18 N8 H8B 120.0 . .
H8A N8 H8B 120.0 . .
C18 N9 N10 112.8(11) . .
C18 N9 Mn2 118.6(9) . .
N10 N9 Mn2 124.9(8) . .
C19 N10 N9 112.5(11) . .
C19 N10 Mn3 119.4(8) . .
N9 N10 Mn3 116.7(8) . .
C19 N11 H11A 120.0 . .
C19 N11 H11B 120.0 . .
H11A N11 H11B 120.0 . .
C20 N12 C24 123.6(11) . .
C20 N12 Mn3 118.9(9) . .
C24 N12 Mn3 117.3(8) . .
C25 N13 H13A 120.0 . .
C25 N13 H13B 120.0 . .
H13A N13 H13B 120.0 . .
C25 N14 N15 113.1(11) . .
C25 N14 Mn3 119.3(9) . .
N15 N14 Mn3 123.7(8) . .
C26 N15 N14 117.7(12) . .
C26 N15 Mn4 113.6(9) . .
N14 N15 Mn4 118.8(9) . .
C26 N16 H16A 120.0 . .
C26 N16 H16B 120.0 . .
H16A N16 H16B 120.0 . .
C31 N17 C27 123.0(12) . .
C31 N17 Mn4 118.9(10) . .
C27 N17 Mn4 118.1(8) . .
C32 N18 H18A 120.0 . .
C32 N18 H18B 120.0 . .
H18A N18 H18B 120.0 . .
C32 N19 N20 109.9(11) . .
C32 N19 Mn4 114.8(9) . .
N20 N19 Mn4 121.4(9) . .
C33 N20 N19 115.4(13) . .
C33 N20 Mn5 114.4(10) . .
N19 N20 Mn5 121.3(9) . .
C33 N21 H21A 120.0 . .
C33 N21 H21B 120.0 . .
H21A N21 H21B 120.0 . .
C34 N22 C38 119.4(13) . .
C34 N22 Mn5 121.1(10) . .
C38 N22 Mn5 119.5(10) . .
C39 N23 C43 119.7(15) . .
C39 N23 Mn5 119.8(11) . .
C43 N23 Mn5 120.4(12) . .
N51 C51 C52 119.8(15) . .
N51 C51 H51 120.1 . .
C52 C51 H51 120.1 . .
C53 C52 C51 117.7(15) . .
C53 C52 H52 121.1 . .
C51 C52 H52 121.1 . .
C52 C53 C54 122.4(16) . .
C52 C53 H53 118.8 . .
C54 C53 H53 118.8 . .
C53 C54 C55 118.4(14) . .
C53 C54 H54 120.8 . .
C55 C54 H54 120.8 . .
N51 C55 C54 117.2(13) . .
N51 C55 C56 115.3(12) . .
C54 C55 C56 127.5(13) . .
N52 C56 C57 119.4(13) . .
N52 C56 C55 115.1(13) . .
C57 C56 C55 125.2(13) . .
C58 C57 C56 121.5(15) . .
C58 C57 H57 119.3 . .
C56 C57 H57 119.3 . .
C57 C58 C59 121.4(15) . .
C57 C58 H58 119.3 . .
C59 C58 H58 119.3 . .
C58 C59 C60 116.2(13) . .
C58 C59 H59 121.9 . .
C60 C59 H59 121.9 . .
N52 C60 C59 119.3(12) . .
N52 C60 C61 115.2(13) . .
C59 C60 C61 125.4(13) . .
N54 C61 N53 129.3(13) . .
N54 C61 C60 113.9(13) . .
N53 C61 C60 116.7(13) . .
N56 C62 N55 125.7(11) . .
N56 C62 C63 120.8(11) . .
N55 C62 C63 113.5(11) . .
N57 C63 C64 119.0(11) . .
N57 C63 C62 116.1(11) . .
C64 C63 C62 124.9(11) . .
C63 C64 C65 123.6(12) . .
C63 C64 H64 118.2 . .
C65 C64 H64 118.2 . .
C64 C65 C66 117.6(11) . .
C64 C65 H65 121.2 . .
C66 C65 H65 121.2 . .
C67 C66 C65 117.6(11) . .
C67 C66 H66 121.2 . .
C65 C66 H66 121.2 . .
N57 C67 C66 120.5(11) . .
N57 C67 C68 114.4(10) . .
C66 C67 C68 125.1(11) . .
N59 C68 N58 127.4(12) . .
N59 C68 C67 115.5(12) . .
N58 C68 C67 117.0(11) . .
N61 C69 N60 125.2(12) . .
N61 C69 C70 123.5(12) . .
N60 C69 C70 111.3(12) . .
N62 C70 C71 120.6(12) . .
N62 C70 C69 119.7(12) . .
C71 C70 C69 119.4(12) . .
C72 C71 C70 115.2(12) . .
C72 C71 H71 122.4 . .
C70 C71 H71 122.4 . .
C71 C72 C73 123.1(13) . .
C71 C72 H72 118.4 . .
C73 C72 H72 118.4 . .
C74 C73 C72 117.1(13) . .
C74 C73 H73 121.5 . .
C72 C73 H73 121.5 . .
N62 C74 C73 120.3(13) . .
N62 C74 C75 116.8(12) . .
C73 C74 C75 122.9(13) . .
N64 C75 N63 124.7(13) . .
N64 C75 C74 113.2(13) . .
N63 C75 C74 121.3(12) . .
N65 C76 N66 121.7(12) . .
N65 C76 C77 120.5(13) . .
N66 C76 C77 117.4(12) . .
N67 C77 C78 121.7(12) . .
N67 C77 C76 114.1(12) . .
C78 C77 C76 123.7(12) . .
C79 C78 C77 110.4(14) . .
C79 C78 H78 124.8 . .
C77 C78 H78 124.8 . .
C80 C79 C78 127.1(15) . .
C80 C79 H79 116.5 . .
C78 C79 H79 116.5 . .
C79 C80 C81 118.7(14) . .
C79 C80 H80 120.6 . .
C81 C80 H80 120.6 . .
N67 C81 C80 119.4(13) . .
N67 C81 C82 117.8(13) . .
C80 C81 C82 122.7(12) . .
N68 C82 N69 125.1(12) . .
N68 C82 C81 121.1(13) . .
N69 C82 C81 113.8(12) . .
N70 C83 N71 122.5(14) . .
N70 C83 C84 120.5(15) . .
N71 C83 C84 117.0(13) . .
N72 C84 C85 122.7(15) . .
N72 C84 C83 110.0(13) . .
C85 C84 C83 127.3(15) . .
C84 C85 C86 118.0(15) . .
C84 C85 H85 121.0 . .
C86 C85 H85 121.0 . .
C87 C86 C85 118.2(15) . .
C87 C86 H86 120.9 . .
C85 C86 H86 120.9 . .
C86 C87 C88 121.2(16) . .
C86 C87 H87 119.4 . .
C88 C87 H87 119.4 . .
N72 C88 C87 120.4(15) . .
N72 C88 C89 115.4(13) . .
C87 C88 C89 124.2(15) . .
N73 C89 C90 121.6(15) . .
N73 C89 C88 113.6(14) . .
C90 C89 C88 124.7(14) . .
C91 C90 C89 118.4(16) . .
C91 C90 H90 120.8 . .
C89 C90 H90 120.8 . .
C90 C91 C92 122.4(18) . .
C90 C91 H91 118.8 . .
C92 C91 H91 118.8 . .
C91 C92 C93 114.5(17) . .
C91 C92 H92 122.8 . .
C93 C92 H92 122.8 . .
N73 C93 C92 122.4(16) . .
N73 C93 H93 118.8 . .
C92 C93 H93 118.8 . .
C51 N51 C55 122.8(13) . .
C51 N51 Mn1 121.3(11) . .
C55 N51 Mn1 115.2(9) . .
C56 N52 C60 121.8(12) . .
C56 N52 Mn1 121.4(10) . .
C60 N52 Mn1 116.8(9) . .
C61 N53 H53A 120.0 . .
C61 N53 H53B 120.0 . .
H53A N53 H53B 120.0 . .
C61 N54 N55 114.5(11) . .
C61 N54 Mn1 120.5(9) . .
N55 N54 Mn1 118.6(9) . .
C62 N55 N54 110.6(10) . .
C62 N55 Mn2 117.9(8) . .
N54 N55 Mn2 123.2(8) . .
C62 N56 H56A 120.0 . .
C62 N56 H56B 120.0 . .
H56A N56 H56B 120.0 . .
C63 N57 C67 121.7(10) . .
C63 N57 Mn2 120.0(8) . .
C67 N57 Mn2 118.0(8) . .
C68 N58 H58A 120.0 . .
C68 N58 H58B 120.0 . .
H58A N58 H58B 120.0 . .
C68 N59 N60 114.1(11) . .
C68 N59 Mn2 118.1(8) . .
N60 N59 Mn2 119.0(8) . .
C69 N60 N59 112.0(11) . .
C69 N60 Mn3 119.9(9) . .
N59 N60 Mn3 121.5(8) . .
C69 N61 H61A 120.0 . .
C69 N61 H61B 120.0 . .
H61A N61 H61B 120.0 . .
C70 N62 C74 123.4(12) . .
C70 N62 Mn3 117.7(9) . .
C74 N62 Mn3 118.9(9) . .
C75 N63 H63A 120.0 . .
C75 N63 H63B 120.0 . .
H63A N63 H63B 120.0 . .
C75 N64 N65 114.5(11) . .
C75 N64 Mn3 119.4(9) . .
N65 N64 Mn3 119.1(8) . .
C76 N65 N64 115.0(12) . .
C76 N65 Mn4 113.7(9) . .
N64 N65 Mn4 123.5(9) . .
C76 N66 H66A 120.0 . .
C76 N66 H66B 120.0 . .
H66A N66 H66B 120.0 . .
C81 N67 C77 122.6(12) . .
C81 N67 Mn4 118.1(9) . .
C77 N67 Mn4 118.8(9) . .
C82 N68 H68A 120.0 . .
C82 N68 H68B 120.0 . .
H68A N68 H68B 120.0 . .
C82 N69 N70 108.2(11) . .
C82 N69 Mn4 116.6(9) . .
N70 N69 Mn4 124.3(9) . .
C83 N70 N69 118.1(13) . .
C83 N70 Mn5 114.9(10) . .
N69 N70 Mn5 121.3(9) . .
C83 N71 H71A 120.0 . .
C83 N71 H71B 120.0 . .
H71A N71 H71B 120.0 . .
C84 N72 C88 119.2(13) . .
C84 N72 Mn5 120.4(10) . .
C88 N72 Mn5 120.0(10) . .
C89 N73 C93 119.7(15) . .
C89 N73 Mn5 119.1(12) . .
C93 N73 Mn5 121.2(11) . .
O3 Cl1 O2 111.6(5) . .
O3 Cl1 O4 109.2(5) . .
O2 Cl1 O4 110.1(5) . .
O3 Cl1 O1 108.6(5) . .
O2 Cl1 O1 109.9(5) . .
O4 Cl1 O1 107.4(5) . .
O13 Cl11 O12 109.9(9) . .
O13 Cl11 O14 110.8(9) . .
O12 Cl11 O14 110.6(9) . .
O13 Cl11 O11 108.6(8) . .
O12 Cl11 O11 111.3(9) . .
O14 Cl11 O11 105.4(9) . .
O17 Cl15 O16 110.0(10) . .
O17 Cl15 O18 110.8(11) . .
O16 Cl15 O18 109.9(10) . .
O17 Cl15 O15 109.4(10) . .
O16 Cl15 O15 109.4(10) . .
O18 Cl15 O15 107.4(10) . .
O23 Cl21 O22 110.0(10) . .
O23 Cl21 O24 110.6(10) . .
O22 Cl21 O24 110.5(10) . .
O23 Cl21 O21 110.2(10) . .
O22 Cl21 O21 109.0(10) . .
O24 Cl21 O21 106.4(10) . .
O27 Cl25 O28 111.5(10) . .
O27 Cl25 O26 110.2(9) . .
O28 Cl25 O26 109.9(9) . .
O27 Cl25 O25 109.7(10) . .
O28 Cl25 O25 106.6(9) . .
O26 Cl25 O25 108.9(9) . .
O33 Cl31 O34 110.7(10) . .
O33 Cl31 O32 109.8(9) . .
O34 Cl31 O32 109.9(10) . .
O33 Cl31 O31 110.1(9) . .
O34 Cl31 O31 107.6(9) . .
O32 Cl31 O31 108.6(9) . .
O37 Cl35 O38 110.9(10) . .
O37 Cl35 O36 109.7(10) . .
O38 Cl35 O36 109.8(10) . .
O37 Cl35 O35 109.6(9) . .
O38 Cl35 O35 107.8(9) . .
O36 Cl35 O35 109.0(9) . .
O43 Cl41 O44 110.9(11) . .
O43 Cl41 O42 109.1(10) . .
O44 Cl41 O42 108.5(10) . .
O43 Cl41 O41 110.3(10) . .
O44 Cl41 O41 108.6(10) . .
O42 Cl41 O41 109.4(10) . .
O47 Cl45 O48 110.1(10) . .
O47 Cl45 O46 108.7(10) . .
O48 Cl45 O46 109.5(10) . .
O47 Cl45 O45 111.2(10) . .
O48 Cl45 O45 108.9(10) . .
O46 Cl45 O45 108.4(10) . .
O53 Cl51 O52 110.0(9) . .
O53 Cl51 O54 110.6(10) . .
O52 Cl51 O54 109.9(10) . .
O53 Cl51 O51 111.2(10) . .
O52 Cl51 O51 108.7(10) . .
O54 Cl51 O51 106.3(9) . .
O57 Cl55 O56 110.0(10) . .
O57 Cl55 O58 109.6(10) . .
O56 Cl55 O58 110.3(10) . .
O57 Cl55 O55 112.6(10) . .
O56 Cl55 O55 108.8(9) . .
O58 Cl55 O55 105.4(9) . .
O63 Cl61 O62 111.0(9) . .
O63 Cl61 O64 109.1(9) . .
O62 Cl61 O64 110.3(9) . .
O63 Cl61 O61 111.3(9) . .
O62 Cl61 O61 109.4(9) . .
O64 Cl61 O61 105.6(9) . .
O67 Cl65 O66 111.4(10) . .
O67 Cl65 O68 109.6(10) . .
O66 Cl65 O68 110.1(10) . .
O67 Cl65 O65 110.5(10) . .
O66 Cl65 O65 109.5(10) . .
O68 Cl65 O65 105.7(10) . .
O73 Cl71 O72 110.3(9) . .
O73 Cl71 O74 110.1(9) . .
O72 Cl71 O74 109.9(8) . .
O73 Cl71 O71 110.8(9) . .
O72 Cl71 O71 108.7(8) . .
O74 Cl71 O71 107.1(9) . .
O77 Cl75 O76 110.2(10) . .
O77 Cl75 O78 110.7(11) . .
O76 Cl75 O78 110.0(10) . .
O77 Cl75 O75 109.6(10) . .
O76 Cl75 O75 109.4(10) . .
O78 Cl75 O75 106.9(10) . .
O83 Cl81 O82 110.7(9) . .
O83 Cl81 O84 110.7(10) . .
O82 Cl81 O84 111.6(10) . .
O83 Cl81 O81 109.8(10) . .
O82 Cl81 O81 108.1(9) . .
O84 Cl81 O81 105.9(9) . .
O87 Cl85 O86 111.4(10) . .
O87 Cl85 O88 109.5(11) . .
O86 Cl85 O88 110.6(10) . .
O87 Cl85 O85 110.2(10) . .
O86 Cl85 O85 109.6(10) . .
O88 Cl85 O85 105.5(10) . .
O93 Cl91 O94 114.2(10) . .
O93 Cl91 O92 109.7(10) . .
O94 Cl91 O92 109.1(9) . .
O93 Cl91 O91 107.8(9) . .
O94 Cl91 O91 107.2(10) . .
O92 Cl91 O91 108.7(10) . .
O97 Cl95 O98 111.5(11) . .
O97 Cl95 O96 110.0(11) . .
O98 Cl95 O96 109.5(11) . .
O97 Cl95 O95 110.2(11) . .
O98 Cl95 O95 106.2(10) . .
O96 Cl95 O95 109.4(11) . .

loop_
_geom_bond_atom_site_label_1
_geom_bond_atom_site_label_2
_geom_bond_distance
_geom_bond_site_symmetry_2
Mn1 N54 2.213(12) .
Mn1 N2 2.219(11) .
Mn1 N52 2.231(12) .
Mn1 N4 2.280(10) .
Mn1 N1 2.302(11) .
Mn1 N51 2.349(12) .
Mn2 N7 2.225(11) .
Mn2 N9 2.235(12) .
Mn2 N57 2.244(10) .
Mn2 N55 2.282(10) .
Mn2 N59 2.285(10) .
Mn2 N5 2.339(12) .
Mn3 N62 2.237(11) .
Mn3 N12 2.240(11) .
Mn3 N14 2.275(11) .
Mn3 N60 2.291(12) .
Mn3 N64 2.301(12) .
Mn3 N10 2.318(10) .
Mn4 N67 2.237(12) .
Mn4 N17 2.250(11) .
Mn4 N69 2.294(11) .
Mn4 N19 2.299(11) .
Mn4 N65 2.324(11) .
Mn4 N15 2.339(13) .
Mn5 N70 2.207(13) .
Mn5 N72 2.215(12) .
Mn5 N22 2.219(12) .
Mn5 N20 2.247(12) .
Mn5 N23 2.284(14) .
Mn5 N73 2.315(14) .
C1 N1 1.290(13) .
C1 C2 1.416(16) .
C1 H1 0.9500 .
C2 C3 1.283(16) .
C2 H2 0.9500 .
C3 C4 1.356(16) .
C3 H3 0.9500 .
C4 C5 1.375(16) .
C4 H4 0.9500 .
C5 N1 1.344(14) .
C5 C6 1.553(17) .
C6 N2 1.309(13) .
C6 C7 1.360(16) .
C7 C8 1.306(16) .
C7 H7 0.9500 .
C8 C9 1.397(16) .
C8 H8 0.9500 .
C9 C10 1.402(15) .
C9 H9 0.9500 .
C10 N2 1.347(14) .
C10 C11 1.496(16) .
C11 N4 1.279(14) .
C11 N3 1.334(14) .
C12 N6 1.306(13) .
C12 N5 1.346(14) .
C12 C13 1.514(15) .
C13 N7 1.305(13) .
C13 C14 1.352(14) .
C14 C15 1.342(14) .
C14 H14 0.9500 .
C15 C16 1.413(14) .
C15 H15 0.9500 .
C16 C17 1.369(14) .
C16 H16 0.9500 .
C17 N7 1.372(13) .
C17 C18 1.501(15) .
C18 N9 1.308(13) .
C18 N8 1.312(13) .
C19 N11 1.293(13) .
C19 N10 1.313(13) .
C19 C20 1.509(15) .
C20 N12 1.292(14) .
C20 C21 1.418(15) .
C21 C22 1.372(14) .
C21 H21 0.9500 .
C22 C23 1.371(14) .
C22 H22 0.9500 .
C23 C24 1.368(15) .
C23 H23 0.9500 .
C24 N12 1.327(13) .
C24 C25 1.489(16) .
C25 N14 1.296(13) .
C25 N13 1.322(14) .
C26 N15 1.302(14) .
C26 N16 1.368(15) .
C26 C27 1.486(16) .
C27 N17 1.351(14) .
C27 C28 1.393(16) .
C28 C29 1.377(15) .
C28 H28 0.9500 .
C29 C30 1.324(15) .
C29 H29 0.9500 .
C30 C31 1.325(15) .
C30 H30 0.9500 .
C31 N17 1.299(13) .
C31 C32 1.482(16) .
C32 N18 1.321(13) .
C32 N19 1.332(14) .
C33 N20 1.302(15) .
C33 N21 1.422(15) .
C33 C34 1.473(17) .
C34 N22 1.309(15) .
C34 C35 1.376(16) .
C35 C36 1.408(17) .
C35 H35 0.9500 .
C36 C37 1.321(16) .
C36 H36 0.9500 .
C37 C38 1.385(17) .
C37 H37 0.9500 .
C38 N22 1.336(15) .
C38 C39 1.526(19) .
C39 N23 1.305(16) .
C39 C40 1.385(18) .
C40 C41 1.332(18) .
C40 H40 0.9500 .
C41 C42 1.369(19) .
C41 H41 0.9500 .
C42 C43 1.43(2) .
C42 H42 0.9500 .
C43 N23 1.316(17) .
C43 H43 0.9500 .
N3 H3A 0.8800 .
N3 H3B 0.8800 .
N4 N5 1.429(12) .
N6 H6A 0.8800 .
N6 H6B 0.8800 .
N8 H8A 0.8800 .
N8 H8B 0.8800 .
N9 N10 1.412(12) .
N11 H11A 0.8800 .
N11 H11B 0.8800 .
N13 H13A 0.8800 .
N13 H13B 0.8800 .
N14 N15 1.384(12) .
N16 H16A 0.8800 .
N16 H16B 0.8800 .
N18 H18A 0.8800 .
N18 H18B 0.8800 .
N19 N20 1.384(13) .
N21 H21A 0.8800 .
N21 H21B 0.8800 .
C51 N51 1.289(14) .
C51 C52 1.417(17) .
C51 H51 0.9500 .
C52 C53 1.280(16) .
C52 H52 0.9500 .
C53 C54 1.364(16) .
C53 H53 0.9500 .
C54 C55 1.375(16) .
C54 H54 0.9500 .
C55 N51 1.349(15) .
C55 C56 1.554(17) .
C56 N52 1.307(14) .
C56 C57 1.363(16) .
C57 C58 1.301(16) .
C57 H57 0.9500 .
C58 C59 1.392(16) .
C58 H58 0.9500 .
C59 C60 1.402(16) .
C59 H59 0.9500 .
C60 N52 1.357(14) .
C60 C61 1.500(17) .
C61 N54 1.288(14) .
C61 N53 1.340(15) .
C62 N56 1.296(13) .
C62 N55 1.353(13) .
C62 C63 1.508(15) .
C63 N57 1.307(13) .
C63 C64 1.345(14) .
C64 C65 1.347(13) .
C64 H64 0.9500 .
C65 C66 1.417(14) .
C65 H65 0.9500 .
C66 C67 1.372(14) .
C66 H66 0.9500 .
C67 N57 1.368(13) .
C67 C68 1.499(15) .
C68 N59 1.300(13) .
C68 N58 1.302(13) .
C69 N61 1.292(13) .
C69 N60 1.308(14) .
C69 C70 1.506(16) .
C70 N62 1.297(14) .
C70 C71 1.417(15) .
C71 C72 1.369(14) .
C71 H71 0.9500 .
C72 C73 1.374(14) .
C72 H72 0.9500 .
C73 C74 1.367(15) .
C73 H73 0.9500 .
C74 N62 1.325(14) .
C74 C75 1.492(16) .
C75 N64 1.293(13) .
C75 N63 1.318(14) .
C76 N65 1.306(14) .
C76 N66 1.368(14) .
C76 C77 1.483(16) .
C77 N67 1.345(14) .
C77 C78 1.395(16) .
C78 C79 1.376(16) .
C78 H78 0.9500 .
C79 C80 1.311(16) .
C79 H79 0.9500 .
C80 C81 1.322(16) .
C80 H80 0.9500 .
C81 N67 1.292(13) .
C81 C82 1.481(16) .
C82 N68 1.322(13) .
C82 N69 1.333(14) .
C83 N70 1.299(15) .
C83 N71 1.420(15) .
C83 C84 1.474(17) .
C84 N72 1.312(15) .
C84 C85 1.372(16) .
C85 C86 1.408(17) .
C85 H85 0.9500 .
C86 C87 1.327(17) .
C86 H86 0.9500 .
C87 C88 1.381(17) .
C87 H87 0.9500 .
C88 N72 1.337(15) .
C88 C89 1.525(19) .
C89 N73 1.305(16) .
C89 C90 1.381(18) .
C90 C91 1.334(18) .
C90 H90 0.9500 .
C91 C92 1.368(19) .
C91 H91 0.9500 .
C92 C93 1.43(2) .
C92 H92 0.9500 .
C93 N73 1.310(17) .
C93 H93 0.9500 .
N53 H53A 0.8800 .
N53 H53B 0.8800 .
N54 N55 1.422(12) .
N56 H56A 0.8800 .
N56 H56B 0.8800 .
N58 H58A 0.8800 .
N58 H58B 0.8800 .
N59 N60 1.414(12) .
N61 H61A 0.8800 .
N61 H61B 0.8800 .
N63 H63A 0.8800 .
N63 H63B 0.8800 .
N64 N65 1.381(12) .
N66 H66A 0.8800 .
N66 H66B 0.8800 .
N68 H68A 0.8800 .
N68 H68B 0.8800 .
N69 N70 1.373(13) .
N71 H71A 0.8800 .
N71 H71B 0.8800 .
O1 Cl1 1.457(6) .
O2 Cl1 1.433(6) .
O3 Cl1 1.432(6) .
O4 Cl1 1.450(6) .
O11 Cl11 1.462(8) .
O12 Cl11 1.440(8) .
O13 Cl11 1.435(8) .
O14 Cl11 1.444(8) .
O15 Cl15 1.461(8) .
O16 Cl15 1.445(8) .
O17 Cl15 1.435(8) .
O18 Cl15 1.447(8) .
O21 Cl21 1.457(8) .
O22 Cl21 1.446(8) .
O23 Cl21 1.437(8) .
O24 Cl21 1.451(8) .
O25 Cl25 1.459(8) .
O26 Cl25 1.446(8) .
O27 Cl25 1.436(8) .
O28 Cl25 1.445(8) .
O31 Cl31 1.462(8) .
O32 Cl31 1.450(8) .
O33 Cl31 1.435(8) .
O34 Cl31 1.449(8) .
O35 Cl35 1.461(8) .
O36 Cl35 1.451(8) .
O37 Cl35 1.436(8) .
O38 Cl35 1.448(8) .
O41 Cl41 1.456(8) .
O42 Cl41 1.452(8) .
O43 Cl41 1.435(8) .
O44 Cl41 1.447(9) .
O45 Cl45 1.457(8) .
O46 Cl45 1.455(8) .
O47 Cl45 1.434(8) .
O48 Cl45 1.443(8) .
O51 Cl51 1.459(8) .
O52 Cl51 1.445(8) .
O53 Cl51 1.434(8) .
O54 Cl51 1.453(8) .
O55 Cl55 1.461(8) .
O56 Cl55 1.444(8) .
O57 Cl55 1.432(8) .
O58 Cl55 1.452(9) .
O61 Cl61 1.461(8) .
O62 Cl61 1.442(8) .
O63 Cl61 1.433(8) .
O64 Cl61 1.458(8) .
O65 Cl65 1.463(8) .
O66 Cl65 1.442(8) .
O67 Cl65 1.429(8) .
O68 Cl65 1.456(8) .
O71 Cl71 1.459(8) .
O72 Cl71 1.445(7) .
O73 Cl71 1.432(8) .
O74 Cl71 1.448(8) .
O75 Cl75 1.461(8) .
O76 Cl75 1.445(8) .
O77 Cl75 1.432(8) .
O78 Cl75 1.449(9) .
O81 Cl81 1.466(8) .
O82 Cl81 1.440(8) .
O83 Cl81 1.434(8) .
O84 Cl81 1.448(8) .
O85 Cl85 1.461(8) .
O86 Cl85 1.440(8) .
O87 Cl85 1.433(8) .
O88 Cl85 1.450(9) .
O91 Cl91 1.474(8) .
O92 Cl91 1.457(8) .
O93 Cl91 1.426(8) .
O94 Cl91 1.440(8) .
O95 Cl95 1.461(8) .
O96 Cl95 1.450(8) .
O97 Cl95 1.431(9) .
O98 Cl95 1.450(9) .
